data_1577030
loop_
_publ_author_name
'Fan, You'
'Zhu, Zhikai'
'Zhou, Shuo'
'Gorelli, Federico'
'Ye, Yuchen'
'Hu, Huixin'
'Zhang, Shenghan'
'Dong, Hongliang'
'Liao, Changzhong'
'Zhang, Ziyou'
'Chen, Zhiqiang'

_publ_section_title
;
 Deciphering the stimuli-responsive behavior of TPPE-incorporated flexible
 metal-organic frameworks.
;
_journal_issue 20
_journal_name_full 'Chemical science'
_journal_page_first 10281
_journal_page_last 10289
_journal_paper_doi 10.1039/d5sc09651k
_journal_volume 17
_journal_year 2026
_chemical_absolute_configuration unk
_chemical_formula_moiety 'C66 H60 Cd2 N4 O8, 18[H2O]'
_chemical_formula_sum 'C66 H96 Cd2 N4 O26'
_chemical_formula_weight 1586.26
_space_group_crystal_system trigonal
_space_group_IT_number 154
_space_group_name_Hall 'P 32 2"'
_space_group_name_H-M_alt 'P 32 2 1'
_atom_sites_solution_hydrogens mixed
_atom_sites_solution_primary dual
_atom_sites_solution_secondary difmap
_audit_creation_date 2025-07-25
_audit_creation_method
;
Olex2 1.5
(compiled 2022.04.07 svn.rca3783a0 for OlexSys, GUI svn.r6498)
;
_audit_update_record
;
2025-12-09 deposited with the CCDC.	2026-04-06 downloaded from the CCDC.
;
_cell_angle_alpha 90
_cell_angle_beta 90
_cell_angle_gamma 120
_cell_formula_units_Z 6
_cell_length_a 16.657(4)
_cell_length_b 16.657(4)
_cell_length_c 47.635(16)
_cell_measurement_reflns_used 9024
_cell_measurement_temperature 298(2)
_cell_measurement_theta_max 22.656
_cell_measurement_theta_min 2.150
_cell_volume 11446(5)
_computing_cell_refinement 'SAINT V8.40B (Bruker, 2016)'
_computing_data_collection 'Bruker D8 Venture diffractometer'
_computing_data_reduction 'SAINT V8.40B (Bruker, 2016)'
_computing_molecular_graphics 'Olex2 1.5 (Dolomanov et al., 2009)'
_computing_publication_material 'Olex2 1.5 (Dolomanov et al., 2009)'
_computing_structure_refinement 'SHELXL 2019/3 (Sheldrick, 2015)'
_computing_structure_solution 'SHELXT 2014/5 (Sheldrick, 2014)'
_diffrn_ambient_temperature 298(2)
_diffrn_detector 'Bruker PHOTON-II area detector'
_diffrn_detector_area_resol_mean 7.4
_diffrn_detector_type 'CMOS-PHOTONII area detector'
_diffrn_measured_fraction_theta_full 0.992
_diffrn_measured_fraction_theta_max 0.991
_diffrn_measurement_device 'three-circle diffractometer'
_diffrn_measurement_device_type 'Bruker PHOTON-II area detector'
_diffrn_measurement_method 'phi and omega scans'
_diffrn_radiation_monochromator graphite
_diffrn_radiation_probe x-ray
_diffrn_radiation_type MoK\a
_diffrn_radiation_wavelength 0.71073
_diffrn_reflns_av_R_equivalents 0.0843
_diffrn_reflns_av_unetI/netI 0.0502
_diffrn_reflns_Laue_measured_fraction_full 0.992
_diffrn_reflns_Laue_measured_fraction_max 0.991
_diffrn_reflns_limit_h_max 18
_diffrn_reflns_limit_h_min -18
_diffrn_reflns_limit_k_max 18
_diffrn_reflns_limit_k_min -18
_diffrn_reflns_limit_l_max 53
_diffrn_reflns_limit_l_min -53
_diffrn_reflns_number 88090
_diffrn_reflns_point_group_measured_fraction_full 0.991
_diffrn_reflns_point_group_measured_fraction_max 0.991
_diffrn_reflns_theta_full 23.455
_diffrn_reflns_theta_max 23.455
_diffrn_reflns_theta_min 1.412
_diffrn_source 'sealed X-ray tube'
_diffrn_source_current 0.0
_diffrn_source_power 0.0
_diffrn_source_target Mo
_diffrn_source_voltage 0.0
_exptl_absorpt_coefficient_mu 0.634
_exptl_absorpt_correction_T_max 0.7448
_exptl_absorpt_correction_T_min 0.5194
_exptl_absorpt_correction_type multi-scan
_exptl_absorpt_process_details
;
SADABS-2016/2 (Bruker,2016/2) was used for absorption correction.
wR2(int) was 0.1387 before and 0.0785 after correction.
The Ratio of minimum to maximum transmission is 0.6974.
The \l/2 correction factor is Not present.
;
_exptl_crystal_colour 'clear light colourless'
_exptl_crystal_colour_lustre clear
_exptl_crystal_colour_modifier light
_exptl_crystal_colour_primary colourless
_exptl_crystal_density_diffrn 1.381
_exptl_crystal_density_method 'not measured'
_exptl_crystal_description block
_exptl_crystal_F_000 4944
_exptl_crystal_size_max 0.13
_exptl_crystal_size_mid 0.12
_exptl_crystal_size_min 0.1
_refine_diff_density_max 0.543
_refine_diff_density_min -0.598
_refine_diff_density_rms 0.085
_refine_ls_abs_structure_details
;
 Refined as an inversion twin.
;
_refine_ls_abs_structure_Flack 0.15(5)
_refine_ls_extinction_method none
_refine_ls_goodness_of_fit_ref 1.059
_refine_ls_hydrogen_treatment constr
_refine_ls_matrix_type full
_refine_ls_number_parameters 988
_refine_ls_number_reflns 11157
_refine_ls_number_restraints 978
_refine_ls_restrained_S_all 1.028
_refine_ls_R_factor_all 0.0782
_refine_ls_R_factor_gt 0.0598
_refine_ls_shift/su_max 0.000
_refine_ls_shift/su_mean 0.000
_refine_ls_structure_factor_coef Fsqd
_refine_ls_weighting_details 'w=1/[\s^2^(Fo^2^)+(0.0564P)^2^+34.5571P] where P=(Fo^2^+2Fc^2^)/3'
_refine_ls_weighting_scheme calc
_refine_ls_wR_factor_gt 0.1397
_refine_ls_wR_factor_ref 0.1492
_reflns_Friedel_coverage 0.789
_reflns_Friedel_fraction_full 0.990
_reflns_Friedel_fraction_max 0.990
_reflns_number_gt 9209
_reflns_number_total 11157
_reflns_threshold_expression 'I > 2\s(I)'
_cod_data_source_file d5sc09651k2.cif
_cod_data_source_block b
_cod_depositor_comments
;
The following automatic conversions were performed:

data item '_diffrn_radiation_probe' value 'X-ray' was changed to
'x-ray' in accordance with the
/home/data/users/saulius/crontab/automatic-downloads/rss-feeds/RSC/lib/dictionaries/cif_core.dic
dictionary named 'cif_core.dic' version 2.4.2 last updated on
2011-04-26.

Automatic conversion script
Id: cif_fix_values 8170 2020-07-09 18:12:32Z antanas 

 Adding full bibliography for 1577030.cif.
;
_cod_original_cell_volume 11446(6)
_cod_database_code 1577030
_shelx_shelxl_version_number 2019/3
_shelx_space_group_comment
;
The symmetry employed for this shelxl refinement is uniquely defined
by the following loop, which should always be used as a source of
symmetry information in preference to the above space-group names.
They are only intended as comments.
;
_shelx_estimated_absorpt_t_max 0.939
_shelx_estimated_absorpt_t_min 0.922
_olex2_refinement_description
;
1. Twinned data refinement
 Scales: 0.85(6)
 0.15(6)
2. Fixed Uiso
 At 1.2 times of:
  All C(H) groups, All C(H,H) groups
 At 1.5 times of:
  All C(H,H,H) groups
3. Restrained distances
 N1-C21 = N1-C25 = N2-C41 = N2-C42
 1.3288 with sigma of 0.01
 C16-C12 = C17-C16 = C16-C15 = C19-C15 = C15-C14 = C18-C16 = C13-C12 = C14-C13
 1.54 with sigma of 0.01
 C8-C6 = C6-C2 = C7-C6 = C6-C5 = C9-C5 = C5-C4 = C4-C3 = C3-C2
 1.54 with sigma of 0.01
 C22-C21 = C25-C24 = C41-C40 = C43-C42
 1.3872 with sigma of 0.01
 C23-C22 = C24-C23 = C40-C39 = C43-C39
 1.3852 with sigma of 0.01
 C24-C21 = C22-C25 = C41-C43 = C42-C40
 2.7076 with sigma of 0.02
 Cd1_$1-N2A \\sim Cd1_$1-N2
 with sigma of 0.01
 C2A-C10 \\sim C5-C10
 with sigma of 0.01
 C15A-C11 \\sim C12-C11
 with sigma of 0.01
 C20-C15 \\sim C20-C12A
 with sigma of 0.01
 C5A-C1 \\sim C2-C1
 with sigma of 0.01
4. Restrained planarity
 C26, N1, C21, C22, C23, C24, C25
 with sigma of 0.01
 C36, N2, C39, C40, C41, C42, C43
 with sigma of 0.01
 C36, N2A, C39A, C40A, C41A, C42A, C43A
 with sigma of 0.01
 C26, N1A, C21A, C22A, C23A, C24A, C25A
 with sigma of 0.01
5. Uiso/Uaniso restraints and constraints
C36 \\sim C39 \\sim C40 \\sim C41 \\sim C42 \\sim C43 \\sim N2A \\sim N2A \\sim
C39A \\sim C40A \\sim C41A \\sim C42A \\sim C43A: within 2A with sigma of 0.01
and sigma for terminal atoms of 0.02 within 2A
Cd1 \\sim C26 \\sim C26 \\sim N1 \\sim C21 \\sim C22 \\sim C23 \\sim C24 \\sim
C25 \\sim N1A \\sim C21A \\sim C22A \\sim C23A \\sim C24A \\sim C25A: within 2A
with sigma of 0.01 and sigma for terminal atoms of 0.02 within 2A
C1 \\sim C10 \\sim C2 \\sim C3 \\sim C4 \\sim C5 \\sim C6 \\sim C7 \\sim C8
\\sim C9 \\sim C2A \\sim C3A \\sim C4A \\sim C5A \\sim C6A \\sim C7A \\sim C8A
\\sim C9A: within 2A with sigma of 0.01 and sigma for terminal atoms of 0.02
within 2A
C20 \\sim C12 \\sim C13 \\sim C14 \\sim C15 \\sim C16 \\sim C17 \\sim C18 \\sim
C19 \\sim C12A \\sim C13A \\sim C14A \\sim C15A \\sim C16A \\sim C17A \\sim
C18A \\sim C19A \\sim C11: within 2A with sigma of 0.01 and sigma for terminal
atoms of 0.02 within 2A
6. Same fragment restrains
{Cd1, C26, N1A, C21A, C22A, C23A, C24A, C25A} sigma for 1-2: 0.01, 1-3: 0.01
as in
{Cd1, C26, N1, C21, C22, C23, C24, C25}
{C36, N2A, C39A, C40A, C41A, C42A, C43A} sigma for 1-2: 0.01, 1-3: 0.01
as in
{C36, N2, C39, C40, C41, C42, C43}
{C2A, C3A, C4A, C5A, C6A, C7A, C8A, C9A} sigma for 1-2: 0.01, 1-3: 0.01
as in
{C2, C3, C4, C5, C6, C7, C8, C9}
{C12A, C13A, C14A, C15A, C16A, C17A, C18A, C19A} sigma for 1-2: 0.01, 1-3: 0.01
as in
{C12, C13, C14, C15, C16, C17, C18, C19}
7. Others
 Sof(N1A)=Sof(C21A)=Sof(H21A)=Sof(C22A)=Sof(H22A)=Sof(C23A)=Sof(C24A)=
 Sof(H24A)=Sof(C25A)=Sof(H25A)=1-FVAR(1)
 Sof(N1)=Sof(C21)=Sof(H21)=Sof(C22)=Sof(H22)=Sof(C23)=Sof(C24)=Sof(H24)=
 Sof(C25)=Sof(H25)=FVAR(1)
 Sof(N2A)=Sof(C39A)=Sof(C40A)=Sof(H40A)=Sof(C41A)=Sof(H41A)=Sof(C42A)=
 Sof(H42A)=Sof(C43A)=Sof(H43A)=1-FVAR(2)
 Sof(N2)=Sof(C39)=Sof(C40)=Sof(H40)=Sof(C41)=Sof(H41)=Sof(C42)=Sof(H42)=
 Sof(C43)=Sof(H43)=FVAR(2)
 Sof(C2A)=Sof(H2A)=Sof(C3A)=Sof(H3AA)=Sof(H3AB)=Sof(C4A)=Sof(H4AA)=Sof(H4AB)=
 Sof(C5A)=Sof(C6A)=Sof(C7A)=Sof(H7AA)=Sof(H7AB)=Sof(H7AC)=Sof(C8A)=Sof(H8AA)=
 Sof(H8AB)=Sof(H8AC)=Sof(C9A)=Sof(H9AA)=Sof(H9AB)=Sof(H9AC)=1-FVAR(3)
 Sof(C2)=Sof(H2)=Sof(C3)=Sof(H3A)=Sof(H3B)=Sof(C4)=Sof(H4A)=Sof(H4B)=Sof(C5)=
 Sof(C6)=Sof(C7)=Sof(H7A)=Sof(H7B)=Sof(H7C)=Sof(C8)=Sof(H8A)=Sof(H8B)=Sof(H8C)=
 Sof(C9)=Sof(H9A)=Sof(H9B)=Sof(H9C)=FVAR(3)
 Sof(C12A)=Sof(H12A)=Sof(C13A)=Sof(H13C)=Sof(H13D)=Sof(C14A)=Sof(H14C)=
 Sof(H14D)=Sof(C15A)=Sof(C16A)=Sof(C17A)=Sof(H17D)=Sof(H17E)=Sof(H17F)=
 Sof(C18A)=Sof(H18D)=Sof(H18E)=Sof(H18F)=Sof(C19A)=Sof(H19D)=Sof(H19E)=
 Sof(H19F)=1-FVAR(4)
 Sof(C12)=Sof(H12)=Sof(C13)=Sof(H13A)=Sof(H13B)=Sof(C14)=Sof(H14A)=Sof(H14B)=
 Sof(C15)=Sof(C16)=Sof(C17)=Sof(H17A)=Sof(H17B)=Sof(H17C)=Sof(C18)=Sof(H18A)=
 Sof(H18B)=Sof(H18C)=Sof(C19)=Sof(H19A)=Sof(H19B)=Sof(H19C)=FVAR(4)
8.a Riding coordinates:
 C17A(H17D,H17E,H17F), C19A(H19D,H19E,H19F)
8.b Ternary CH refined with riding coordinates:
 C2(H2), C12(H12), C2A(H2A), C12A(H12A)
8.c Secondary CH2 refined with riding coordinates:
 C3(H3A,H3B), C4(H4A,H4B), C13(H13A,H13B), C14(H14A,H14B), C3A(H3AA,H3AB),
 C4A(H4AA,H4AB), C13A(H13C,H13D), C14A(H14C,H14D)
8.d Aromatic/amide H refined with riding coordinates:
 C21(H21), C22(H22), C24(H24), C25(H25), C27(H27), C28(H28), C30(H30),
 C31(H31), C34(H34), C35(H35), C40(H40), C41(H41), C42(H42), C43(H43), C37(H37),
  C38(H38), C44(H44), C45(H45), C47(H47), C48(H48), C50(H50), C51(H51),
 C53(H53), C54(H54), C57(H57), C58(H58), C60(H60), C61(H61), C63(H63), C64(H64),
  C65(H65), C66(H66), C21A(H21A), C22A(H22A), C24A(H24A), C25A(H25A),
 C40A(H40A), C41A(H41A), C42A(H42A), C43A(H43A)
8.e Idealised Me refined as rotating group:
 C7(H7A,H7B,H7C), C8(H8A,H8B,H8C), C9(H9A,H9B,H9C), C17(H17A,H17B,H17C),
 C18(H18A,H18B,H18C), C19(H19A,H19B,H19C), C7A(H7AA,H7AB,H7AC), C8A(H8AA,H8AB,
 H8AC), C9A(H9AA,H9AB,H9AC), C18A(H18D,H18E,H18F)
;
_smtbx_masks_special_details
;
A solvent mask was calculated and 1080 electrons were 
found in a volume of 3558\%A^3^ in 1 void per unit cell. 
This is consistent with the presence of 
18[H2O] per Asymmetric Unit 
which account for 1080 electrons 
per unit cell.
;
_smtbx_masks_void_probe_radius 1.2
_smtbx_masks_void_truncation_radius 1.2
_olex2_submission_special_instructions 'No special instructions were received'

loop_
_space_group_symop_operation_xyz
'x, y, z'
'-y, x-y, z+2/3'
'-x+y, -x, z+1/3'
'y, x, -z'
'x-y, -y, -z+1/3'
'-x, -x+y, -z+2/3'

loop_
_atom_site_label
_atom_site_type_symbol
_atom_site_fract_x
_atom_site_fract_y
_atom_site_fract_z
_atom_site_U_iso_or_equiv
_atom_site_adp_type
_atom_site_occupancy
_atom_site_site_symmetry_order
_atom_site_calc_flag
_atom_site_refinement_flags_posn
_atom_site_refinement_flags_adp
_atom_site_refinement_flags_occupancy
_atom_site_disorder_assembly
_atom_site_disorder_group
Cd1 Cd 0.52907(6) 0.26446(7) 0.33332(2) 0.0587(3) Uani 1 1 d D . . . .
C26 C 0.2264(7) -0.1823(7) 0.3344(2) 0.045(3) Uani 1 1 d D U . . .
N1 N 0.4127(8) 0.1112(8) 0.3317(3) 0.055(4) Uani 0.572(11) 1 d D U P A 1
C21 C 0.4006(10) 0.0584(9) 0.3092(3) 0.062(4) Uani 0.572(11) 1 d D U P A 1
H21 H 0.433368 0.086548 0.292924 0.075 Uiso 0.572(11) 1 calc R U P A 1
C22 C 0.3416(9) -0.0355(9) 0.3092(3) 0.063(4) Uani 0.572(11) 1 d D U P A 1
H22 H 0.335150 -0.069669 0.293075 0.075 Uiso 0.572(11) 1 calc R U P A 1
C23 C 0.2914(6) -0.0803(8) 0.3332(3) 0.050(4) Uani 0.572(11) 1 d D U P A 1
C24 C 0.3049(9) -0.0245(8) 0.3562(3) 0.057(4) Uani 0.572(11) 1 d D U P A 1
H24 H 0.273021 -0.050639 0.372826 0.068 Uiso 0.572(11) 1 calc R U P A 1
C25 C 0.3657(9) 0.0701(8) 0.3547(3) 0.062(4) Uani 0.572(11) 1 d D U P A 1
H25 H 0.373670 0.106162 0.370511 0.074 Uiso 0.572(11) 1 calc R U P A 1
Cd2 Cd 0.49978(7) -0.00020(7) 0.50695(2) 0.0563(2) Uani 1 1 d . . . . .
O1 O 0.6259(8) 0.3778(7) 0.30419(19) 0.087(3) Uani 1 1 d . . . . .
O2 O 0.5637(7) 0.2408(7) 0.28617(19) 0.083(3) Uani 1 1 d . . . . .
O3 O 0.6202(7) 0.5398(7) 0.19238(17) 0.080(3) Uani 1 1 d . . . . .
O4 O 0.5512(7) 0.4016(6) 0.17462(19) 0.082(3) Uani 1 1 d . . . . .
O5 O 0.6254(8) 0.2476(8) 0.3622(2) 0.091(3) Uani 1 1 d . . . . .
O6 O 0.5652(8) 0.3228(8) 0.3807(2) 0.091(3) Uani 1 1 d . . . . .
O7 O 0.5507(7) 0.1488(7) 0.49220(19) 0.081(3) Uani 1 1 d . . . . .
O8 O 0.6201(6) 0.0815(7) 0.47444(17) 0.075(3) Uani 1 1 d . . . . .
N3 N 0.4026(7) 0.0122(7) 0.53901(19) 0.059(3) Uani 1 1 d . . . . .
N4 N -0.4032(8) -0.0116(7) 0.53875(18) 0.058(3) Uani 1 1 d . . . . .
C1 C 0.6137(10) 0.3291(12) 0.2845(3) 0.075(4) Uani 1 1 d D U . . .
C10 C 0.6083(10) 0.4615(12) 0.1921(3) 0.073(3) Uani 1 1 d D U . . .
C11 C 0.6138(10) 0.2836(11) 0.3822(3) 0.077(4) Uani 1 1 d D U . . .
C20 C 0.6091(10) 0.1487(11) 0.4750(3) 0.070(3) Uani 1 1 d D U . . .
C27 C 0.2359(9) -0.2388(8) 0.3150(2) 0.053(3) Uani 1 1 d . . . . .
H27 H 0.283494 -0.212800 0.301869 0.064 Uiso 1 1 calc R U . . .
C28 C 0.1760(8) -0.3331(7) 0.3150(2) 0.050(3) Uani 1 1 d . . . . .
H28 H 0.184286 -0.370209 0.302035 0.060 Uiso 1 1 calc R U . . .
C29 C 0.1042(7) -0.3728(7) 0.3337(2) 0.041(3) Uani 1 1 d . . . . .
C30 C 0.0934(8) -0.3157(8) 0.3523(2) 0.057(3) Uani 1 1 d . . . . .
H30 H 0.042635 -0.341068 0.364330 0.069 Uiso 1 1 calc R U . . .
C31 C 0.1553(9) -0.2227(9) 0.3536(3) 0.064(3) Uani 1 1 d . . . . .
H31 H 0.149217 -0.186733 0.367424 0.077 Uiso 1 1 calc R U . . .
C32 C 0.0470(9) -0.4767(13) 0.3335(3) 0.078(4) Uani 1 1 d . . . . .
C33 C 0.1039(7) -0.5224(7) 0.3330(2) 0.041(3) Uani 1 1 d . . . . .
C34 C 0.1744(8) -0.4918(8) 0.3518(2) 0.052(3) Uani 1 1 d . . . . .
H34 H 0.181697 -0.447664 0.365042 0.062 Uiso 1 1 calc R U . . .
C35 C 0.2368(9) -0.5257(7) 0.3514(2) 0.052(3) Uani 1 1 d . . . . .
H35 H 0.284604 -0.504061 0.364499 0.062 Uiso 1 1 calc R U . . .
C36 C 0.2272(7) -0.5901(7) 0.3320(2) 0.047(3) Uani 1 1 d D U . . .
N2 N 0.4188(12) -0.6915(14) 0.3359(3) 0.041(5) Uani 0.524(13) 1 d D . P B 1
C39 C 0.2946(8) -0.6259(7) 0.3333(2) 0.058(4) Uani 0.524(13) 1 d D U P B 1
C40 C 0.3370(13) -0.6256(15) 0.3584(3) 0.055(4) Uani 0.524(13) 1 d D U P B 1
H40 H 0.321087 -0.608290 0.375130 0.066 Uiso 0.524(13) 1 calc R U P B 1
C41 C 0.4032(13) -0.6516(16) 0.3577(4) 0.063(4) Uani 0.524(13) 1 d D U P B 1
H41 H 0.439608 -0.640626 0.373655 0.076 Uiso 0.524(13) 1 calc R U P B 1
C42 C 0.3710(15) -0.6989(18) 0.3128(4) 0.054(4) Uani 0.524(13) 1 d D U P B 1
H42 H 0.385080 -0.720213 0.296537 0.065 Uiso 0.524(13) 1 calc R U P B 1
C43 C 0.3013(14) -0.6767(15) 0.3115(3) 0.052(4) Uani 0.524(13) 1 d D U P B 1
H43 H 0.260425 -0.695275 0.296393 0.063 Uiso 0.524(13) 1 calc R U P B 1
C37 C 0.1547(9) -0.6233(9) 0.3135(3) 0.061(3) Uani 1 1 d . . . . .
H37 H 0.146974 -0.667710 0.300228 0.074 Uiso 1 1 calc R U . . .
C38 C 0.0942(8) -0.5910(8) 0.3145(2) 0.054(3) Uani 1 1 d . . . . .
H38 H 0.044071 -0.615959 0.302203 0.065 Uiso 1 1 calc R U . . .
C44 C 0.4306(8) 0.0540(8) 0.5636(2) 0.060(3) Uani 1 1 d . . . . .
H44 H 0.493161 0.082078 0.568290 0.073 Uiso 1 1 calc R U . . .
C45 C 0.3702(8) 0.0568(9) 0.5824(2) 0.059(3) Uani 1 1 d . . . . .
H45 H 0.392508 0.087631 0.599336 0.071 Uiso 1 1 calc R U . . .
C46 C 0.2773(7) 0.0150(7) 0.5767(2) 0.045(3) Uani 1 1 d . . . . .
C47 C 0.2514(9) -0.0245(11) 0.5506(2) 0.074(4) Uani 1 1 d . . . . .
H47 H 0.189585 -0.052361 0.545113 0.089 Uiso 1 1 calc R U . . .
C48 C 0.3156(11) -0.0231(11) 0.5325(2) 0.079(4) Uani 1 1 d . . . . .
H48 H 0.296194 -0.048739 0.514774 0.095 Uiso 1 1 calc R U . . .
C49 C 0.2081(7) 0.0093(7) 0.5967(2) 0.040(2) Uani 1 1 d . . . . .
C50 C 0.2318(8) 0.0749(9) 0.6184(2) 0.065(4) Uani 1 1 d . . . . .
H50 H 0.292911 0.122794 0.619900 0.078 Uiso 1 1 calc R U . . .
C51 C 0.1684(7) 0.0706(8) 0.6374(2) 0.054(3) Uani 1 1 d . . . . .
H51 H 0.186899 0.114062 0.651782 0.065 Uiso 1 1 calc R U . . .
C52 C 0.0757(9) 0.0011(9) 0.6352(2) 0.057(3) Uani 1 1 d . . . . .
C53 C 0.0491(7) -0.0659(8) 0.6148(2) 0.048(3) Uani 1 1 d . . . . .
H53 H -0.012157 -0.113065 0.612980 0.058 Uiso 1 1 calc R U . . .
C54 C 0.1200(9) -0.0596(9) 0.5964(2) 0.061(3) Uani 1 1 d . . . . .
H54 H 0.103711 -0.106846 0.583389 0.074 Uiso 1 1 calc R U . . .
C55 C -0.0015(10) -0.0010(12) 0.6525(2) 0.075(3) Uani 1 1 d . . . . .
C56 C -0.0765(9) -0.0034(9) 0.6351(2) 0.057(3) Uani 1 1 d . . . . .
C57 C -0.0485(7) 0.0663(8) 0.6148(2) 0.052(3) Uani 1 1 d . . . . .
H57 H 0.012817 0.113616 0.613334 0.062 Uiso 1 1 calc R U . . .
C58 C -0.1183(8) 0.0612(8) 0.5965(2) 0.057(3) Uani 1 1 d . . . . .
H58 H -0.101944 0.108734 0.583588 0.069 Uiso 1 1 calc R U . . .
C59 C -0.2074(7) -0.0091(8) 0.5968(2) 0.042(2) Uani 1 1 d . . . . .
C60 C -0.2332(8) -0.0752(10) 0.6182(2) 0.065(4) Uani 1 1 d . . . . .
H60 H -0.294571 -0.122399 0.619729 0.078 Uiso 1 1 calc R U . . .
C61 C -0.1682(7) -0.0711(9) 0.6371(2) 0.055(3) Uani 1 1 d . . . . .
H61 H -0.186819 -0.114926 0.651385 0.066 Uiso 1 1 calc R U . . .
C62 C -0.2779(7) -0.0149(8) 0.5765(2) 0.044(3) Uani 1 1 d . . . . .
C63 C -0.2533(9) 0.0230(12) 0.5506(2) 0.079(4) Uani 1 1 d . . . . .
H63 H -0.191383 0.050345 0.545210 0.095 Uiso 1 1 calc R U . . .
C64 C -0.3136(10) 0.0226(12) 0.5326(3) 0.081(5) Uani 1 1 d . . . . .
H64 H -0.292895 0.047227 0.514847 0.097 Uiso 1 1 calc R U . . .
C65 C -0.4312(10) -0.0546(9) 0.5634(2) 0.064(3) Uani 1 1 d . . . . .
H65 H -0.494012 -0.085101 0.567725 0.076 Uiso 1 1 calc R U . . .
C66 C -0.3706(8) -0.0552(9) 0.5823(2) 0.060(3) Uani 1 1 d . . . . .
H66 H -0.392443 -0.083607 0.599618 0.072 Uiso 1 1 calc R U . . .
C2 C 0.6700(14) 0.3813(13) 0.2583(3) 0.081(4) Uani 0.661(11) 1 d D U P C 1
H2 H 0.733467 0.426506 0.263844 0.097 Uiso 0.661(11) 1 calc R U P C 1
C3 C 0.6721(18) 0.3120(15) 0.2372(3) 0.083(5) Uani 0.661(11) 1 d D U P C 1
H3A H 0.622785 0.249367 0.241113 0.100 Uiso 0.661(11) 1 calc R U P C 1
H3B H 0.731084 0.313694 0.237956 0.100 Uiso 0.661(11) 1 calc R U P C 1
C4 C 0.6579(16) 0.3451(14) 0.2083(3) 0.087(5) Uani 0.661(11) 1 d D U P C 1
H4A H 0.597773 0.300597 0.200721 0.104 Uiso 0.661(11) 1 calc R U P C 1
H4B H 0.705365 0.351176 0.195318 0.104 Uiso 0.661(11) 1 calc R U P C 1
C5 C 0.6639(12) 0.4398(13) 0.2126(3) 0.079(4) Uani 0.661(11) 1 d D U P C 1
C6 C 0.6258(10) 0.4320(10) 0.2428(3) 0.075(4) Uani 0.661(11) 1 d D U P C 1
C7 C 0.6511(17) 0.5224(12) 0.2583(4) 0.080(6) Uani 0.661(11) 1 d D U P C 1
H7A H 0.613591 0.508532 0.274865 0.120 Uiso 0.661(11) 1 calc R U P C 1
H7B H 0.640084 0.561995 0.246213 0.120 Uiso 0.661(11) 1 calc R U P C 1
H7C H 0.715334 0.553098 0.263509 0.120 Uiso 0.661(11) 1 calc R U P C 1
C8 C 0.5188(10) 0.3720(18) 0.2428(6) 0.070(6) Uani 0.661(11) 1 d D U P C 1
H8A H 0.500193 0.318051 0.231414 0.105 Uiso 0.661(11) 1 calc R U P C 1
H8B H 0.492595 0.407431 0.235436 0.105 Uiso 0.661(11) 1 calc R U P C 1
H8C H 0.497274 0.353247 0.261712 0.105 Uiso 0.661(11) 1 calc R U P C 1
C9 C 0.7664(14) 0.5167(17) 0.2114(5) 0.107(7) Uani 0.661(11) 1 d D U P C 1
H9A H 0.791502 0.516160 0.193277 0.160 Uiso 0.661(11) 1 calc R U P C 1
H9B H 0.800660 0.505944 0.225659 0.160 Uiso 0.661(11) 1 calc R U P C 1
H9C H 0.771060 0.575822 0.214434 0.160 Uiso 0.661(11) 1 calc R U P C 1
C12 C 0.6660(12) 0.2920(10) 0.4101(3) 0.088(4) Uani 0.828(10) 1 d D U P D 1
H12 H 0.729142 0.309635 0.404265 0.106 Uiso 0.828(10) 1 calc R U P D 1
C13 C 0.6781(15) 0.3688(11) 0.4301(3) 0.105(5) Uani 0.828(10) 1 d D U P D 1
H13A H 0.632381 0.387595 0.426950 0.126 Uiso 0.828(10) 1 calc R U P D 1
H13B H 0.739933 0.422406 0.429170 0.126 Uiso 0.828(10) 1 calc R U P D 1
C14 C 0.6609(15) 0.3142(12) 0.4584(3) 0.111(5) Uani 0.828(10) 1 d D U P D 1
H14A H 0.708685 0.352949 0.471776 0.133 Uiso 0.828(10) 1 calc R U P D 1
H14B H 0.601639 0.300946 0.466116 0.133 Uiso 0.828(10) 1 calc R U P D 1
C15 C 0.6614(11) 0.2226(11) 0.4547(3) 0.090(4) Uani 0.828(10) 1 d D U P D 1
C16 C 0.6281(9) 0.1962(10) 0.4240(3) 0.092(4) Uani 0.828(10) 1 d D U P D 1
C17 C 0.6469(16) 0.1275(13) 0.4078(4) 0.110(7) Uani 0.828(10) 1 d D U P D 1
H17A H 0.605907 0.103633 0.391993 0.165 Uiso 0.828(10) 1 calc R U P D 1
H17B H 0.636633 0.077253 0.419983 0.165 Uiso 0.828(10) 1 calc R U P D 1
H17C H 0.710005 0.158582 0.401390 0.165 Uiso 0.828(10) 1 calc R U P D 1
C18 C 0.5238(9) 0.1408(11) 0.4227(3) 0.080(5) Uani 0.828(10) 1 d D U P D 1
H18A H 0.498548 0.175978 0.430998 0.120 Uiso 0.828(10) 1 calc R U P D 1
H18B H 0.502198 0.083895 0.432886 0.120 Uiso 0.828(10) 1 calc R U P D 1
H18C H 0.504230 0.127304 0.403510 0.120 Uiso 0.828(10) 1 calc R U P D 1
C19 C 0.7639(12) 0.2504(17) 0.4529(4) 0.126(8) Uani 0.828(10) 1 d D U P D 1
H19A H 0.793218 0.294828 0.438088 0.190 Uiso 0.828(10) 1 calc R U P D 1
H19B H 0.768945 0.196456 0.449032 0.190 Uiso 0.828(10) 1 calc R U P D 1
H19C H 0.793908 0.277196 0.470391 0.190 Uiso 0.828(10) 1 calc R U P D 1
C2A C 0.6509(18) 0.417(2) 0.2097(5) 0.080(5) Uani 0.339(11) 1 d D U P C 2
H2A H 0.659313 0.375167 0.197146 0.096 Uiso 0.339(11) 1 calc R U P C 2
C3A C 0.747(2) 0.484(3) 0.2218(6) 0.085(6) Uani 0.339(11) 1 d D U P C 2
H3AA H 0.759509 0.547882 0.220527 0.102 Uiso 0.339(11) 1 calc R U P C 2
H3AB H 0.794809 0.479345 0.211836 0.102 Uiso 0.339(11) 1 calc R U P C 2
C4A C 0.7410(19) 0.454(2) 0.2528(5) 0.076(6) Uani 0.339(11) 1 d D U P C 2
H4AA H 0.731595 0.495439 0.264969 0.092 Uiso 0.339(11) 1 calc R U P C 2
H4AB H 0.797880 0.455903 0.258253 0.092 Uiso 0.339(11) 1 calc R U P C 2
C5A C 0.6578(17) 0.354(2) 0.2548(4) 0.080(5) Uani 0.339(11) 1 d D U P C 2
C6A C 0.5873(14) 0.3564(18) 0.2339(5) 0.083(5) Uani 0.339(11) 1 d D U P C 2
C7A C 0.512(2) 0.263(2) 0.2220(7) 0.095(12) Uani 0.339(11) 1 d D U P C 2
H7AA H 0.474495 0.273629 0.208878 0.143 Uiso 0.339(11) 1 calc R U P C 2
H7AB H 0.473824 0.224774 0.237077 0.143 Uiso 0.339(11) 1 calc R U P C 2
H7AC H 0.540644 0.232827 0.212684 0.143 Uiso 0.339(11) 1 calc R U P C 2
C8A C 0.537(2) 0.403(3) 0.2479(10) 0.082(11) Uani 0.339(11) 1 d D U P C 2
H8AA H 0.582094 0.465122 0.253463 0.123 Uiso 0.339(11) 1 calc R U P C 2
H8AB H 0.503977 0.368175 0.264128 0.123 Uiso 0.339(11) 1 calc R U P C 2
H8AC H 0.494526 0.405327 0.234795 0.123 Uiso 0.339(11) 1 calc R U P C 2
C9A C 0.689(3) 0.286(3) 0.2441(8) 0.092(11) Uani 0.339(11) 1 d D U P C 2
H9AA H 0.746678 0.320419 0.234416 0.138 Uiso 0.339(11) 1 calc R U P C 2
H9AB H 0.642590 0.242721 0.231407 0.138 Uiso 0.339(11) 1 calc R U P C 2
H9AC H 0.695450 0.253834 0.259658 0.138 Uiso 0.339(11) 1 calc R U P C 2
C12A C 0.648(3) 0.231(3) 0.4571(9) 0.092(5) Uani 0.172(10) 1 d D U P D 2
H12A H 0.686436 0.275436 0.471592 0.110 Uiso 0.172(10) 1 calc R U P D 2
C13A C 0.727(5) 0.228(5) 0.4420(12) 0.093(7) Uani 0.172(10) 1 d D U P D 2
H13C H 0.710932 0.165801 0.436391 0.111 Uiso 0.172(10) 1 calc R U P D 2
H13D H 0.783597 0.255166 0.453168 0.111 Uiso 0.172(10) 1 calc R U P D 2
C14A C 0.736(4) 0.290(4) 0.4163(10) 0.087(7) Uani 0.172(10) 1 d D U P D 2
H14C H 0.791198 0.350483 0.418365 0.105 Uiso 0.172(10) 1 calc R U P D 2
H14D H 0.742534 0.262130 0.399278 0.105 Uiso 0.172(10) 1 calc R U P D 2
C15A C 0.651(3) 0.304(3) 0.4131(4) 0.090(5) Uani 0.172(10) 1 d D U P D 2
C16A C 0.614(2) 0.291(2) 0.4434(6) 0.096(5) Uani 0.172(10) 1 d D U P D 2
C17A C 0.630(5) 0.376(3) 0.4608(10) 0.115(13) Uani 0.172(10) 1 d D U P D 2
H17D H 0.612032 0.358102 0.479896 0.173 Uiso 0.172(10) 1 d R U P D 2
H17E H 0.695082 0.422382 0.460196 0.173 Uiso 0.172(10) 1 d R U P D 2
H17F H 0.594682 0.401872 0.453086 0.173 Uiso 0.172(10) 1 d R U P D 2
C18A C 0.509(3) 0.243(4) 0.4433(11) 0.065(14) Uani 0.172(10) 1 d D U P D 2
H18D H 0.485327 0.200984 0.427809 0.098 Uiso 0.172(10) 1 calc R U P D 2
H18E H 0.490170 0.288703 0.441640 0.098 Uiso 0.172(10) 1 calc R U P D 2
H18F H 0.485740 0.209627 0.460586 0.098 Uiso 0.172(10) 1 calc R U P D 2
C19A C 0.693(5) 0.409(3) 0.4088(12) 0.106(13) Uani 0.172(10) 1 d D U P D 2
H19D H 0.651071 0.428176 0.415766 0.159 Uiso 0.172(10) 1 d R U P D 2
H19E H 0.704381 0.423976 0.389196 0.159 Uiso 0.172(10) 1 d R U P D 2
H19F H 0.750741 0.441586 0.418896 0.159 Uiso 0.172(10) 1 d R U P D 2
N1A N 0.4294(10) 0.1078(8) 0.3404(3) 0.056(4) Uani 0.428(11) 1 d D U P A 2
C21A C 0.4488(12) 0.0466(10) 0.3284(4) 0.067(5) Uani 0.428(11) 1 d D U P A 2
H21A H 0.508033 0.068078 0.321168 0.081 Uiso 0.428(11) 1 calc R U P A 2
C22A C 0.3862(10) -0.0451(10) 0.3262(4) 0.062(5) Uani 0.428(11) 1 d D U P A 2
H22A H 0.403221 -0.084566 0.317694 0.074 Uiso 0.428(11) 1 calc R U P A 2
C23A C 0.2961(10) -0.0810(8) 0.3367(2) 0.050(4) Uani 0.428(11) 1 d D U P A 2
C24A C 0.2774(10) -0.0174(9) 0.3490(3) 0.043(4) Uani 0.428(11) 1 d D U P A 2
H24A H 0.218859 -0.036901 0.356395 0.052 Uiso 0.428(11) 1 calc R U P A 2
C25A C 0.3453(11) 0.0760(9) 0.3504(4) 0.056(5) Uani 0.428(11) 1 d D U P A 2
H25A H 0.330459 0.117386 0.358829 0.067 Uiso 0.428(11) 1 calc R U P A 2
N2A N 0.4227(13) -0.6883(16) 0.3247(6) 0.061(5) Uani 0.476(13) 1 d D U P B 2
C39A C 0.2956(10) -0.6249(10) 0.3294(2) 0.059(4) Uani 0.476(13) 1 d D U P B 2
C40A C 0.3847(11) -0.5741(14) 0.3398(5) 0.064(4) Uani 0.476(13) 1 d D U P B 2
H40A H 0.403873 -0.518062 0.348984 0.077 Uiso 0.476(13) 1 calc R U P B 2
C41A C 0.4441(13) -0.6076(15) 0.3365(5) 0.065(4) Uani 0.476(13) 1 d D U P B 2
H41A H 0.504423 -0.571057 0.343100 0.078 Uiso 0.476(13) 1 calc R U P B 2
C42A C 0.3361(14) -0.7363(15) 0.3149(5) 0.055(5) Uani 0.476(13) 1 d D U P B 2
H42A H 0.316709 -0.794764 0.307490 0.065 Uiso 0.476(13) 1 calc R U P B 2
C43A C 0.2736(13) -0.7051(14) 0.3152(5) 0.055(5) Uani 0.476(13) 1 d D U P B 2
H43A H 0.217247 -0.737905 0.305811 0.066 Uiso 0.476(13) 1 calc R U P B 2

loop_
_atom_site_aniso_label
_atom_site_aniso_U_11
_atom_site_aniso_U_22
_atom_site_aniso_U_33
_atom_site_aniso_U_23
_atom_site_aniso_U_13
_atom_site_aniso_U_12
Cd1 0.0557(5) 0.0454(5) 0.0782(6) 0.0087(5) -0.0005(5) 0.0278(5)
C26 0.038(6) 0.037(5) 0.069(6) 0.006(5) 0.002(5) 0.027(5)
N1 0.047(6) 0.041(6) 0.075(7) -0.001(6) -0.001(6) 0.020(5)
C21 0.049(7) 0.046(6) 0.082(7) 0.002(6) 0.009(6) 0.016(6)
C22 0.055(7) 0.043(6) 0.080(7) 0.002(6) 0.009(6) 0.016(6)
C23 0.039(6) 0.043(6) 0.075(6) 0.010(5) 0.001(5) 0.027(5)
C24 0.048(7) 0.043(6) 0.067(7) 0.006(6) -0.002(6) 0.013(6)
C25 0.053(7) 0.046(6) 0.070(7) 0.003(6) -0.002(6) 0.012(6)
Cd2 0.0594(5) 0.0901(6) 0.0363(4) 0.0001(5) 0.0001(5) 0.0501(5)
O1 0.102(8) 0.071(6) 0.063(6) -0.005(5) -0.021(6) 0.024(5)
O2 0.090(7) 0.067(7) 0.072(6) 0.013(5) -0.001(5) 0.025(5)
O3 0.082(7) 0.091(8) 0.053(5) 0.010(5) -0.006(4) 0.033(6)
O4 0.090(7) 0.071(7) 0.074(6) -0.012(5) -0.012(5) 0.033(6)
O5 0.099(8) 0.131(9) 0.065(6) 0.013(6) 0.017(6) 0.075(8)
O6 0.098(8) 0.116(8) 0.075(6) 0.015(6) 0.000(6) 0.066(7)
O7 0.091(7) 0.102(8) 0.072(6) 0.005(5) 0.006(5) 0.065(6)
O8 0.070(6) 0.102(8) 0.057(5) 0.021(5) 0.003(4) 0.045(6)
N3 0.054(7) 0.083(7) 0.044(6) 0.003(5) 0.006(5) 0.037(6)
N4 0.067(7) 0.084(7) 0.034(5) -0.003(5) -0.001(5) 0.046(6)
C1 0.074(7) 0.099(9) 0.057(7) 0.023(6) -0.012(6) 0.046(7)
C10 0.074(7) 0.092(8) 0.056(7) 0.012(7) 0.009(6) 0.043(7)
C11 0.069(7) 0.090(8) 0.067(7) 0.029(6) 0.006(6) 0.035(6)
C20 0.076(7) 0.083(8) 0.053(7) 0.012(6) -0.007(6) 0.042(6)
C27 0.066(8) 0.038(7) 0.055(6) 0.012(6) 0.012(6) 0.025(6)
C28 0.060(8) 0.047(7) 0.054(7) 0.004(5) 0.010(6) 0.035(7)
C29 0.035(6) 0.029(6) 0.057(7) 0.003(5) -0.001(5) 0.015(5)
C30 0.050(7) 0.041(7) 0.066(7) 0.011(6) 0.030(6) 0.012(6)
C31 0.062(8) 0.058(8) 0.077(8) -0.003(6) 0.016(7) 0.034(7)
C32 0.085(8) 0.114(12) 0.034(5) -0.009(7) 0.000(7) 0.050(10)
C33 0.025(6) 0.025(5) 0.067(8) 0.005(5) 0.000(5) 0.008(5)
C34 0.060(8) 0.043(7) 0.060(7) -0.006(5) -0.015(6) 0.032(6)
C35 0.053(7) 0.048(6) 0.053(6) -0.004(5) -0.015(6) 0.024(6)
C36 0.039(6) 0.039(6) 0.068(6) 0.007(5) -0.001(5) 0.024(5)
N2 0.035(10) 0.058(13) 0.047(11) -0.012(10) -0.002(9) 0.038(10)
C39 0.046(6) 0.056(6) 0.069(6) 0.001(6) -0.005(6) 0.022(6)
C40 0.046(7) 0.060(7) 0.075(7) -0.005(6) -0.005(6) 0.038(6)
C41 0.052(8) 0.063(8) 0.078(8) -0.007(7) -0.013(7) 0.030(7)
C42 0.046(8) 0.060(8) 0.069(7) -0.003(7) -0.004(7) 0.035(7)
C43 0.041(7) 0.059(7) 0.066(7) -0.003(7) -0.004(6) 0.032(6)
C37 0.063(8) 0.053(8) 0.076(8) -0.021(6) -0.012(7) 0.035(7)
C38 0.047(7) 0.060(7) 0.063(7) -0.021(6) -0.030(6) 0.032(6)
C44 0.042(7) 0.061(8) 0.059(7) -0.015(6) -0.002(6) 0.011(6)
C45 0.038(7) 0.084(9) 0.046(6) -0.009(6) 0.004(5) 0.023(6)
C46 0.045(7) 0.046(7) 0.040(6) -0.010(5) 0.002(5) 0.020(5)
C47 0.042(7) 0.126(12) 0.051(7) -0.024(7) -0.005(6) 0.039(8)
C48 0.098(12) 0.125(13) 0.034(7) -0.018(7) -0.010(7) 0.072(11)
C49 0.028(6) 0.042(6) 0.039(6) -0.015(5) -0.005(5) 0.011(5)
C50 0.030(6) 0.082(9) 0.063(8) -0.009(7) 0.006(6) 0.012(6)
C51 0.026(6) 0.070(8) 0.053(6) -0.023(6) 0.000(5) 0.014(6)
C52 0.064(8) 0.093(9) 0.032(6) -0.005(6) -0.003(5) 0.052(7)
C53 0.026(6) 0.055(7) 0.072(7) -0.013(6) -0.004(5) 0.027(5)
C54 0.073(9) 0.071(9) 0.055(7) -0.020(6) -0.003(6) 0.046(8)
C55 0.073(8) 0.121(11) 0.037(5) -0.003(7) -0.003(7) 0.054(9)
C56 0.060(8) 0.098(10) 0.033(6) 0.006(6) 0.004(5) 0.054(7)
C57 0.024(6) 0.055(7) 0.076(7) 0.012(6) -0.004(5) 0.020(5)
C58 0.063(8) 0.066(8) 0.052(7) 0.013(6) 0.004(6) 0.038(7)
C59 0.034(6) 0.050(7) 0.042(6) 0.008(5) -0.002(5) 0.021(5)
C60 0.038(7) 0.090(10) 0.051(7) 0.014(7) -0.005(6) 0.020(7)
C61 0.033(6) 0.074(9) 0.052(6) 0.024(6) 0.005(5) 0.022(6)
C62 0.042(7) 0.052(7) 0.043(6) 0.011(5) 0.003(5) 0.028(5)
C63 0.053(8) 0.147(14) 0.048(7) 0.024(8) -0.001(6) 0.057(9)
C64 0.075(10) 0.146(15) 0.042(7) 0.021(8) 0.004(7) 0.071(10)
C65 0.068(9) 0.060(8) 0.052(7) -0.005(6) 0.005(7) 0.025(7)
C66 0.054(8) 0.084(9) 0.048(7) 0.001(6) -0.011(6) 0.038(7)
C2 0.074(7) 0.104(8) 0.066(6) 0.022(6) 0.000(6) 0.045(6)
C3 0.081(7) 0.106(9) 0.070(7) 0.021(7) 0.005(7) 0.054(7)
C4 0.081(7) 0.110(9) 0.068(7) 0.012(7) 0.010(7) 0.048(7)
C5 0.076(6) 0.102(8) 0.061(6) 0.019(6) 0.009(6) 0.046(6)
C6 0.074(6) 0.098(7) 0.063(6) 0.018(6) 0.005(6) 0.050(6)
C7 0.118(16) 0.069(12) 0.052(11) -0.008(9) -0.021(11) 0.047(12)
C8 0.056(10) 0.104(14) 0.064(11) 0.023(10) 0.002(9) 0.050(10)
C9 0.089(12) 0.130(14) 0.072(12) 0.034(11) 0.009(11) 0.032(12)
C12 0.082(7) 0.093(7) 0.071(6) 0.025(5) -0.006(6) 0.031(6)
C13 0.096(7) 0.104(8) 0.076(7) 0.018(6) -0.013(7) 0.022(7)
C14 0.102(8) 0.107(8) 0.083(7) 0.011(7) -0.011(7) 0.022(7)
C15 0.086(6) 0.095(7) 0.066(6) 0.014(6) -0.013(6) 0.029(6)
C16 0.087(6) 0.094(7) 0.067(6) 0.018(5) -0.007(5) 0.026(6)
C17 0.146(17) 0.095(13) 0.072(11) 0.023(10) 0.021(11) 0.047(12)
C18 0.066(10) 0.071(10) 0.058(9) 0.018(8) -0.020(8) 0.001(8)
C19 0.105(12) 0.119(13) 0.085(11) 0.009(11) 0.000(10) 0.004(11)
C2A 0.077(7) 0.101(8) 0.063(7) 0.019(7) 0.008(6) 0.046(7)
C3A 0.082(9) 0.103(10) 0.064(9) 0.021(9) 0.012(9) 0.042(9)
C4A 0.074(8) 0.098(9) 0.067(8) 0.018(8) 0.008(8) 0.050(8)
C5A 0.076(7) 0.102(8) 0.065(7) 0.019(7) 0.002(6) 0.047(7)
C6A 0.076(7) 0.105(8) 0.065(6) 0.018(6) 0.007(6) 0.045(6)
C7A 0.08(2) 0.11(2) 0.071(19) 0.01(2) -0.005(18) 0.03(2)
C8A 0.071(15) 0.110(17) 0.072(16) 0.023(15) 0.002(14) 0.051(14)
C9A 0.086(15) 0.116(17) 0.064(15) 0.020(14) -0.001(14) 0.044(14)
C12A 0.088(7) 0.096(8) 0.068(7) 0.016(7) -0.010(7) 0.028(7)
C13A 0.086(9) 0.098(9) 0.066(8) 0.018(8) -0.012(8) 0.026(9)
C14A 0.083(9) 0.093(9) 0.067(9) 0.024(8) -0.010(8) 0.029(9)
C15A 0.084(7) 0.094(8) 0.071(7) 0.023(7) -0.006(7) 0.030(7)
C16A 0.089(7) 0.098(7) 0.074(7) 0.018(6) -0.010(6) 0.028(7)
C17A 0.104(17) 0.109(17) 0.093(17) 0.019(17) -0.011(17) 0.024(17)
C18A 0.07(2) 0.08(2) 0.06(2) 0.02(2) -0.01(2) 0.04(2)
C19A 0.099(17) 0.098(17) 0.087(17) 0.018(16) 0.003(17) 0.024(17)
N1A 0.046(7) 0.043(6) 0.077(8) 0.006(6) -0.005(6) 0.021(6)
C21A 0.055(7) 0.048(7) 0.084(8) 0.003(7) 0.007(7) 0.014(6)
C22A 0.048(7) 0.046(7) 0.083(8) 0.004(7) 0.006(6) 0.018(6)
C23A 0.041(6) 0.042(6) 0.075(7) 0.010(6) 0.001(6) 0.027(6)
C24A 0.035(7) 0.039(6) 0.067(7) 0.009(6) -0.006(6) 0.028(6)
C25A 0.050(7) 0.044(6) 0.067(7) 0.008(6) -0.005(7) 0.019(6)
N2A 0.051(8) 0.059(8) 0.071(9) 0.002(8) -0.013(7) 0.027(7)
C39A 0.047(6) 0.056(7) 0.069(7) 0.002(6) -0.007(6) 0.022(6)
C40A 0.050(7) 0.061(7) 0.079(8) -0.008(7) -0.009(7) 0.026(6)
C41A 0.053(7) 0.065(8) 0.081(8) -0.003(7) -0.011(7) 0.032(7)
C42A 0.044(8) 0.057(8) 0.063(8) 0.005(7) -0.008(7) 0.025(7)
C43A 0.043(7) 0.057(8) 0.065(7) 0.003(7) -0.004(7) 0.025(7)

loop_
_atom_type_symbol
_atom_type_description
_atom_type_scat_dispersion_real
_atom_type_scat_dispersion_imag
_atom_type_scat_source
C C 0.0033 0.0016 'International Tables Vol C Tables 4.2.6.8 and 6.1.1.4'
Cd Cd -0.8075 1.2024 'International Tables Vol C Tables 4.2.6.8 and 6.1.1.4'
H H 0.0000 0.0000 'International Tables Vol C Tables 4.2.6.8 and 6.1.1.4'
N N 0.0061 0.0033 'International Tables Vol C Tables 4.2.6.8 and 6.1.1.4'
O O 0.0106 0.0060 'International Tables Vol C Tables 4.2.6.8 and 6.1.1.4'

loop_
_geom_angle_atom_site_label_1
_geom_angle_atom_site_label_2
_geom_angle_atom_site_label_3
_geom_angle
_geom_angle_site_symmetry_1
_geom_angle_site_symmetry_3
_geom_angle_publ_flag
N1 Cd1 O2 85.7(4) . . ?
N1 Cd1 O6 112.3(4) . . ?
O1 Cd1 N1 139.6(4) . . ?
O1 Cd1 O2 55.2(3) . . ?
O1 Cd1 O6 108.0(4) . . ?
O1 Cd1 N2 96.7(6) . 1_565 ?
O1 Cd1 N1A 147.9(5) . . ?
O1 Cd1 N2A 87.4(7) . 1_565 ?
O2 Cd1 O6 155.5(4) . . ?
O5 Cd1 N1 98.0(4) . . ?
O5 Cd1 O1 103.1(4) . . ?
O5 Cd1 O2 108.0(4) . . ?
O5 Cd1 O6 54.9(4) . . ?
O5 Cd1 N2 138.3(5) . 1_565 ?
O5 Cd1 N1A 85.7(5) . . ?
O5 Cd1 N2A 151.0(7) . 1_565 ?
N2 Cd1 N1 89.5(6) 1_565 . ?
N2 Cd1 O2 113.5(5) 1_565 . ?
N2 Cd1 O6 84.2(5) 1_565 . ?
N2 Cd1 N2A 13.4(7) 1_565 1_565 ?
N1A Cd1 O2 92.7(5) . . ?
N1A Cd1 O6 102.2(5) . . ?
N2A Cd1 O2 100.3(7) 1_565 . ?
N2A Cd1 O6 96.2(7) 1_565 . ?
N2A Cd1 N1A 99.8(7) 1_565 . ?
C27 C26 C23 119.0(10) . . ?
C27 C26 C23A 121.8(10) . . ?
C31 C26 C23 122.7(10) . . ?
C31 C26 C27 118.2(10) . . ?
C31 C26 C23A 119.7(10) . . ?
C21 N1 Cd1 121.4(9) . . ?
C25 N1 Cd1 119.9(8) . . ?
C25 N1 C21 117.9(12) . . ?
N1 C21 H21 118.7 . . ?
N1 C21 C22 122.6(13) . . ?
C22 C21 H21 118.7 . . ?
C21 C22 H22 119.8 . . ?
C21 C22 C23 120.5(13) . . ?
C23 C22 H22 119.8 . . ?
C22 C23 C26 122.8(11) . . ?
C24 C23 C26 121.1(11) . . ?
C24 C23 C22 116.1(12) . . ?
C23 C24 H24 119.9 . . ?
C23 C24 C25 120.3(12) . . ?
C25 C24 H24 119.9 . . ?
N1 C25 C24 122.7(12) . . ?
N1 C25 H25 118.7 . . ?
C24 C25 H25 118.7 . . ?
O3 Cd2 O8 97.4(3) 6_655 . ?
O4 Cd2 O3 55.4(3) 6_655 6_655 ?
O4 Cd2 O8 99.7(4) 6_655 . ?
O4 Cd2 N3 113.9(4) 6_655 . ?
O7 Cd2 O3 99.3(4) . 6_655 ?
O7 Cd2 O4 144.2(3) . 6_655 ?
O7 Cd2 O8 54.9(3) . . ?
O7 Cd2 N3 90.1(4) . . ?
N3 Cd2 O3 93.1(3) . 6_655 ?
N3 Cd2 O8 144.7(4) . . ?
N4 Cd2 O3 145.6(4) 1_655 6_655 ?
N4 Cd2 O4 90.5(3) 1_655 6_655 ?
N4 Cd2 O7 113.4(4) 1_655 . ?
N4 Cd2 O8 92.9(3) 1_655 . ?
N4 Cd2 N3 97.2(3) 1_655 . ?
C1 O1 Cd1 96.2(9) . . ?
C1 O2 Cd1 86.7(9) . . ?
C10 O3 Cd2 91.8(9) . 6_665 ?
C10 O4 Cd2 92.4(9) . 6_665 ?
C11 O5 Cd1 97.0(10) . . ?
C11 O6 Cd1 86.6(9) . . ?
C20 O7 Cd2 93.8(9) . . ?
C20 O8 Cd2 92.4(8) . . ?
C44 N3 Cd2 123.6(8) . . ?
C48 N3 Cd2 118.4(8) . . ?
C48 N3 C44 118.0(11) . . ?
C64 N4 Cd2 120.3(8) . 1_455 ?
C65 N4 Cd2 123.7(9) . 1_455 ?
C65 N4 C64 115.9(11) . . ?
O1 C1 O2 121.7(13) . . ?
O1 C1 C2 114.0(15) . . ?
O1 C1 C5A 129.7(17) . . ?
O2 C1 C2 124.2(15) . . ?
O2 C1 C5A 108.4(16) . . ?
O3 C10 Cd2 61.2(8) . 6_665 ?
O3 C10 O4 119.9(14) . . ?
O3 C10 C5 117.4(15) . . ?
O3 C10 C2A 131.0(19) . . ?
O4 C10 Cd2 59.1(7) . 6_665 ?
O4 C10 C5 122.7(16) . . ?
O4 C10 C2A 109.0(18) . . ?
C5 C10 Cd2 174.8(10) . 6_665 ?
O5 C11 O6 121.2(14) . . ?
O5 C11 C12 120.2(15) . . ?
O5 C11 C15A 135(2) . . ?
O6 C11 C12 118.3(15) . . ?
O6 C11 C15A 103(2) . . ?
O7 C20 C15 124.0(15) . . ?
O7 C20 C12A 111(2) . . ?
O8 C20 O7 118.6(13) . . ?
O8 C20 C15 117.3(14) . . ?
O8 C20 C12A 130(2) . . ?
C26 C27 H27 119.5 . . ?
C28 C27 C26 120.9(10) . . ?
C28 C27 H27 119.5 . . ?
C27 C28 H28 119.7 . . ?
C29 C28 C27 120.6(10) . . ?
C29 C28 H28 119.7 . . ?
C28 C29 C30 118.1(10) . . ?
C28 C29 C32 116.7(10) . . ?
C30 C29 C32 125.1(10) . . ?
C29 C30 H30 119.1 . . ?
C31 C30 C29 121.8(10) . . ?
C31 C30 H30 119.1 . . ?
C26 C31 H31 119.9 . . ?
C30 C31 C26 120.2(11) . . ?
C30 C31 H31 119.9 . . ?
C32 C32 C29 123.3(7) 6 . ?
C32 C32 C33 123.6(7) 6 . ?
C33 C32 C29 113.1(9) . . ?
C34 C33 C32 116.8(10) . . ?
C34 C33 C38 116.9(10) . . ?
C38 C33 C32 126.2(10) . . ?
C33 C34 H34 119.5 . . ?
C33 C34 C35 121.0(10) . . ?
C35 C34 H34 119.5 . . ?
C34 C35 H35 119.9 . . ?
C36 C35 C34 120.2(10) . . ?
C36 C35 H35 119.9 . . ?
C35 C36 C39 117.7(9) . . ?
C35 C36 C37 119.2(10) . . ?
C35 C36 C39A 122.8(10) . . ?
C37 C36 C39 123.0(9) . . ?
C37 C36 C39A 118.0(10) . . ?
C41 N2 Cd1 126.1(10) . 1_545 ?
C41 N2 C42 115.9(12) . . ?
C42 N2 Cd1 117.7(9) . 1_545 ?
C40 C39 C36 120.7(10) . . ?
C43 C39 C36 120.9(9) . . ?
C43 C39 C40 117.1(12) . . ?
C39 C40 H40 121.1 . . ?
C41 C40 C39 117.9(13) . . ?
C41 C40 H40 121.1 . . ?
N2 C41 C40 124.4(13) . . ?
N2 C41 H41 117.8 . . ?
C40 C41 H41 117.8 . . ?
N2 C42 H42 118.1 . . ?
N2 C42 C43 123.9(12) . . ?
C43 C42 H42 118.1 . . ?
C39 C43 C42 117.7(13) . . ?
C39 C43 H43 121.2 . . ?
C42 C43 H43 121.2 . . ?
C36 C37 H37 120.2 . . ?
C38 C37 C36 119.6(10) . . ?
C38 C37 H37 120.2 . . ?
C33 C38 H38 118.5 . . ?
C37 C38 C33 122.9(10) . . ?
C37 C38 H38 118.5 . . ?
N3 C44 H44 119.2 . . ?
N3 C44 C45 121.7(11) . . ?
C45 C44 H44 119.2 . . ?
C44 C45 H45 119.3 . . ?
C44 C45 C46 121.3(10) . . ?
C46 C45 H45 119.3 . . ?
C45 C46 C47 115.3(10) . . ?
C45 C46 C49 123.9(9) . . ?
C47 C46 C49 120.8(10) . . ?
C46 C47 H47 119.7 . . ?
C48 C47 C46 120.5(12) . . ?
C48 C47 H47 119.7 . . ?
N3 C48 C47 123.1(12) . . ?
N3 C48 H48 118.4 . . ?
C47 C48 H48 118.4 . . ?
C50 C49 C46 121.5(9) . . ?
C54 C49 C46 122.6(9) . . ?
C54 C49 C50 115.8(10) . . ?
C49 C50 H50 118.8 . . ?
C51 C50 C49 122.4(11) . . ?
C51 C50 H50 118.8 . . ?
C50 C51 H51 120.0 . . ?
C50 C51 C52 120.0(10) . . ?
C52 C51 H51 120.0 . . ?
C51 C52 C55 123.5(11) . . ?
C53 C52 C51 120.0(10) . . ?
C53 C52 C55 116.2(11) . . ?
C52 C53 H53 121.5 . . ?
C52 C53 C54 117.0(11) . . ?
C54 C53 H53 121.5 . . ?
C49 C54 C53 124.6(10) . . ?
C49 C54 H54 117.7 . . ?
C53 C54 H54 117.7 . . ?
C55 C55 C52 123.0(6) 5_556 . ?
C55 C55 C56 124.0(6) 5_556 . ?
C56 C55 C52 113.1(8) . . ?
C57 C56 C55 115.9(12) . . ?
C61 C56 C55 124.0(12) . . ?
C61 C56 C57 120.0(10) . . ?
C56 C57 H57 121.6 . . ?
C56 C57 C58 116.8(10) . . ?
C58 C57 H57 121.6 . . ?
C57 C58 H58 118.2 . . ?
C59 C58 C57 123.7(10) . . ?
C59 C58 H58 118.2 . . ?
C58 C59 C60 117.4(10) . . ?
C58 C59 C62 122.4(10) . . ?
C60 C59 C62 120.1(10) . . ?
C59 C60 H60 119.7 . . ?
C61 C60 C59 120.7(11) . . ?
C61 C60 H60 119.7 . . ?
C56 C61 C60 121.1(11) . . ?
C56 C61 H61 119.4 . . ?
C60 C61 H61 119.4 . . ?
C63 C62 C59 121.2(10) . . ?
C63 C62 C66 114.8(10) . . ?
C66 C62 C59 123.9(9) . . ?
C62 C63 H63 118.8 . . ?
C64 C63 C62 122.4(13) . . ?
C64 C63 H63 118.8 . . ?
N4 C64 H64 118.4 . . ?
C63 C64 N4 123.3(12) . . ?
C63 C64 H64 118.4 . . ?
N4 C65 H65 119.1 . . ?
N4 C65 C66 121.8(13) . . ?
C66 C65 H65 119.1 . . ?
C62 C66 H66 119.3 . . ?
C65 C66 C62 121.4(11) . . ?
C65 C66 H66 119.3 . . ?
C1 C2 H2 109.4 . . ?
C1 C2 C3 109.9(15) . . ?
C1 C2 C6 111.7(14) . . ?
C3 C2 H2 109.4 . . ?
C3 C2 C6 107.0(12) . . ?
C6 C2 H2 109.4 . . ?
C2 C3 H3A 110.9 . . ?
C2 C3 H3B 110.9 . . ?
C2 C3 C4 104.4(12) . . ?
H3A C3 H3B 108.9 . . ?
C4 C3 H3A 110.9 . . ?
C4 C3 H3B 110.9 . . ?
C3 C4 H4A 110.2 . . ?
C3 C4 H4B 110.2 . . ?
C3 C4 C5 107.7(13) . . ?
H4A C4 H4B 108.5 . . ?
C5 C4 H4A 110.2 . . ?
C5 C4 H4B 110.2 . . ?
C10 C5 C4 115.2(14) . . ?
C10 C5 C6 110.2(13) . . ?
C10 C5 C9 109.6(15) . . ?
C4 C5 C6 102.8(12) . . ?
C9 C5 C4 108.8(17) . . ?
C9 C5 C6 110.0(14) . . ?
C5 C6 C2 101.5(11) . . ?
C7 C6 C2 109.5(14) . . ?
C7 C6 C5 117.6(14) . . ?
C7 C6 C8 107.2(16) . . ?
C8 C6 C2 110.7(16) . . ?
C8 C6 C5 110.2(15) . . ?
C6 C7 H7A 109.5 . . ?
C6 C7 H7B 109.5 . . ?
C6 C7 H7C 109.5 . . ?
H7A C7 H7B 109.5 . . ?
H7A C7 H7C 109.5 . . ?
H7B C7 H7C 109.5 . . ?
C6 C8 H8A 109.5 . . ?
C6 C8 H8B 109.5 . . ?
C6 C8 H8C 109.5 . . ?
H8A C8 H8B 109.5 . . ?
H8A C8 H8C 109.5 . . ?
H8B C8 H8C 109.5 . . ?
C5 C9 H9A 109.5 . . ?
C5 C9 H9B 109.5 . . ?
C5 C9 H9C 109.5 . . ?
H9A C9 H9B 109.5 . . ?
H9A C9 H9C 109.5 . . ?
H9B C9 H9C 109.5 . . ?
C11 C12 H12 104.7 . . ?
C13 C12 C11 116.3(13) . . ?
C13 C12 H12 104.7 . . ?
C13 C12 C16 114.4(12) . . ?
C16 C12 C11 110.6(12) . . ?
C16 C12 H12 104.7 . . ?
C12 C13 H13A 112.1 . . ?
C12 C13 H13B 112.1 . . ?
C12 C13 C14 98.2(12) . . ?
H13A C13 H13B 109.8 . . ?
C14 C13 H13A 112.1 . . ?
C14 C13 H13B 112.1 . . ?
C13 C14 H14A 109.1 . . ?
C13 C14 H14B 109.1 . . ?
H14A C14 H14B 107.8 . . ?
C15 C14 C13 112.6(13) . . ?
C15 C14 H14A 109.1 . . ?
C15 C14 H14B 109.1 . . ?
C20 C15 C14 117.5(13) . . ?
C20 C15 C16 114.1(13) . . ?
C20 C15 C19 113.3(14) . . ?
C14 C15 C16 102.2(12) . . ?
C19 C15 C14 105.3(16) . . ?
C19 C15 C16 102.6(13) . . ?
C12 C16 C15 102.0(11) . . ?
C17 C16 C12 115.3(13) . . ?
C17 C16 C15 120.5(14) . . ?
C18 C16 C12 111.5(12) . . ?
C18 C16 C15 110.5(12) . . ?
C18 C16 C17 97.3(14) . . ?
C16 C17 H17A 109.5 . . ?
C16 C17 H17B 109.5 . . ?
C16 C17 H17C 109.5 . . ?
H17A C17 H17B 109.5 . . ?
H17A C17 H17C 109.5 . . ?
H17B C17 H17C 109.5 . . ?
C16 C18 H18A 109.5 . . ?
C16 C18 H18B 109.5 . . ?
C16 C18 H18C 109.5 . . ?
H18A C18 H18B 109.5 . . ?
H18A C18 H18C 109.5 . . ?
H18B C18 H18C 109.5 . . ?
C15 C19 H19A 109.5 . . ?
C15 C19 H19B 109.5 . . ?
C15 C19 H19C 109.5 . . ?
H19A C19 H19B 109.5 . . ?
H19A C19 H19C 109.5 . . ?
H19B C19 H19C 109.5 . . ?
C10 C2A H2A 106.4 . . ?
C10 C2A C3A 115(2) . . ?
C10 C2A C6A 113(2) . . ?
C3A C2A H2A 106.4 . . ?
C3A C2A C6A 108.6(14) . . ?
C6A C2A H2A 106.4 . . ?
C2A C3A H3AA 110.9 . . ?
C2A C3A H3AB 110.9 . . ?
C2A C3A C4A 104.4(14) . . ?
H3AA C3A H3AB 108.9 . . ?
C4A C3A H3AA 110.9 . . ?
C4A C3A H3AB 110.9 . . ?
C3A C4A H4AA 110.4 . . ?
C3A C4A H4AB 110.4 . . ?
C3A C4A C5A 106.7(15) . . ?
H4AA C4A H4AB 108.6 . . ?
C5A C4A H4AA 110.4 . . ?
C5A C4A H4AB 110.4 . . ?
C1 C5A C4A 113.4(19) . . ?
C1 C5A C6A 109.3(18) . . ?
C4A C5A C6A 102.3(14) . . ?
C9A C5A C1 113(2) . . ?
C9A C5A C4A 108.7(19) . . ?
C9A C5A C6A 109.5(16) . . ?
C2A C6A C5A 102.5(12) . . ?
C2A C6A C8A 110.9(19) . . ?
C7A C6A C2A 109.4(16) . . ?
C7A C6A C5A 117.2(17) . . ?
C7A C6A C8A 107.1(18) . . ?
C8A C6A C5A 109.7(18) . . ?
C6A C7A H7AA 109.5 . . ?
C6A C7A H7AB 109.5 . . ?
C6A C7A H7AC 109.5 . . ?
H7AA C7A H7AB 109.5 . . ?
H7AA C7A H7AC 109.5 . . ?
H7AB C7A H7AC 109.5 . . ?
C6A C8A H8AA 109.5 . . ?
C6A C8A H8AB 109.5 . . ?
C6A C8A H8AC 109.5 . . ?
H8AA C8A H8AB 109.5 . . ?
H8AA C8A H8AC 109.5 . . ?
H8AB C8A H8AC 109.5 . . ?
C5A C9A H9AA 109.5 . . ?
C5A C9A H9AB 109.5 . . ?
C5A C9A H9AC 109.5 . . ?
H9AA C9A H9AB 109.5 . . ?
H9AA C9A H9AC 109.5 . . ?
H9AB C9A H9AC 109.5 . . ?
C20 C12A H12A 96.7 . . ?
C20 C12A C13A 104(3) . . ?
C20 C12A C16A 136(3) . . ?
C13A C12A H12A 96.7 . . ?
C13A C12A C16A 115.7(13) . . ?
C16A C12A H12A 96.7 . . ?
C12A C13A H13C 112.1 . . ?
C12A C13A H13D 112.1 . . ?
C12A C13A C14A 98.3(14) . . ?
H13C C13A H13D 109.8 . . ?
C14A C13A H13C 112.1 . . ?
C14A C13A H13D 112.1 . . ?
C13A C14A H14C 109.0 . . ?
C13A C14A H14D 109.0 . . ?
H14C C14A H14D 107.8 . . ?
C15A C14A C13A 112.9(17) . . ?
C15A C14A H14C 109.0 . . ?
C15A C14A H14D 109.0 . . ?
C14A C15A C11 111(3) . . ?
C14A C15A C16A 103.0(14) . . ?
C14A C15A C19A 105(2) . . ?
C16A C15A C11 139(3) . . ?
C19A C15A C11 92(3) . . ?
C19A C15A C16A 101.8(17) . . ?
C12A C16A C15A 103.2(14) . . ?
C12A C16A C17A 114.8(17) . . ?
C15A C16A C17A 119.8(18) . . ?
C18A C16A C12A 111.7(17) . . ?
C18A C16A C15A 110.8(16) . . ?
C18A C16A C17A 96.7(17) . . ?
C16A C17A H17D 109.5 . . ?
C16A C17A H17E 109.5 . . ?
C16A C17A H17F 109.5 . . ?
H17D C17A H17E 109.5 . . ?
H17D C17A H17F 109.5 . . ?
H17E C17A H17F 109.4 . . ?
C16A C18A H18D 109.5 . . ?
C16A C18A H18E 109.5 . . ?
C16A C18A H18F 109.5 . . ?
H18D C18A H18E 109.5 . . ?
H18D C18A H18F 109.5 . . ?
H18E C18A H18F 109.5 . . ?
C15A C19A H19D 109.7 . . ?
C15A C19A H19E 109.6 . . ?
C15A C19A H19F 109.1 . . ?
H19D C19A H19E 109.5 . . ?
H19D C19A H19F 109.5 . . ?
H19E C19A H19F 109.5 . . ?
C21A N1A Cd1 119.0(10) . . ?
C25A N1A Cd1 121.8(10) . . ?
C25A N1A C21A 117.5(13) . . ?
N1A C21A H21A 118.5 . . ?
N1A C21A C22A 123.0(15) . . ?
C22A C21A H21A 118.5 . . ?
C21A C22A H22A 119.6 . . ?
C21A C22A C23A 120.7(15) . . ?
C23A C22A H22A 119.6 . . ?
C22A C23A C26 121.0(12) . . ?
C24A C23A C26 123.5(12) . . ?
C24A C23A C22A 115.4(12) . . ?
C23A C24A H24A 119.6 . . ?
C23A C24A C25A 120.8(13) . . ?
C25A C24A H24A 119.6 . . ?
N1A C25A C24A 122.5(14) . . ?
N1A C25A H25A 118.8 . . ?
C24A C25A H25A 118.8 . . ?
C41A N2A C42A 114.6(13) . . ?
C40A C39A C36 121.1(12) . . ?
C43A C39A C36 121.7(11) . . ?
C43A C39A C40A 117.1(13) . . ?
C39A C40A H40A 120.5 . . ?
C41A C40A C39A 118.9(15) . . ?
C41A C40A H40A 120.5 . . ?
N2A C41A C40A 125.3(15) . . ?
N2A C41A H41A 117.4 . . ?
C40A C41A H41A 117.4 . . ?
N2A C42A H42A 117.7 . . ?
N2A C42A C43A 124.5(15) . . ?
C43A C42A H42A 117.7 . . ?
C39A C43A C42A 119.1(14) . . ?
C39A C43A H43A 120.5 . . ?
C42A C43A H43A 120.5 . . ?

loop_
_geom_bond_atom_site_label_1
_geom_bond_atom_site_label_2
_geom_bond_distance
_geom_bond_site_symmetry_2
_geom_bond_publ_flag
Cd1 N1 2.308(11) . ?
Cd1 O1 2.247(11) . ?
Cd1 O2 2.401(10) . ?
Cd1 O5 2.237(11) . ?
Cd1 O6 2.412(10) . ?
Cd1 N2 2.296(11) 1_565 ?
Cd1 N1A 2.312(12) . ?
Cd1 N2A 2.307(13) 1_565 ?
C26 C23 1.491(15) . ?
C26 C27 1.385(15) . ?
C26 C31 1.376(15) . ?
C26 C23A 1.499(16) . ?
N1 C21 1.336(12) . ?
N1 C25 1.321(11) . ?
C21 H21 0.9300 . ?
C21 C22 1.370(12) . ?
C22 H22 0.9300 . ?
C22 C23 1.393(12) . ?
C23 C24 1.380(11) . ?
C24 H24 0.9300 . ?
C24 C25 1.386(11) . ?
C25 H25 0.9300 . ?
Cd2 O3 2.352(9) 6_655 ?
Cd2 O4 2.302(10) 6_655 ?
Cd2 O7 2.295(10) . ?
Cd2 O8 2.353(9) . ?
Cd2 N3 2.309(10) . ?
Cd2 N4 2.291(10) 1_655 ?
O1 C1 1.191(17) . ?
O2 C1 1.280(17) . ?
O3 C10 1.216(17) . ?
O4 C10 1.284(16) . ?
O5 C11 1.193(17) . ?
O6 C11 1.271(17) . ?
O7 C20 1.272(16) . ?
O8 C20 1.221(16) . ?
N3 C44 1.324(14) . ?
N3 C48 1.300(17) . ?
N4 C64 1.336(16) . ?
N4 C65 1.331(14) . ?
C1 C2 1.542(19) . ?
C1 C5A 1.55(2) . ?
C10 C5 1.507(19) . ?
C10 C2A 1.51(2) . ?
C11 C12 1.554(19) . ?
C11 C15A 1.57(2) . ?
C20 C15 1.462(19) . ?
C20 C12A 1.46(2) . ?
C27 H27 0.9300 . ?
C27 C28 1.377(16) . ?
C28 H28 0.9300 . ?
C28 C29 1.371(15) . ?
C29 C30 1.374(15) . ?
C29 C32 1.50(2) . ?
C30 H30 0.9300 . ?
C30 C31 1.367(16) . ?
C31 H31 0.9300 . ?
C32 C32 1.36(3) 6 ?
C32 C33 1.484(19) . ?
C33 C34 1.354(14) . ?
C33 C38 1.388(15) . ?
C34 H34 0.9300 . ?
C34 C35 1.409(16) . ?
C35 H35 0.9300 . ?
C35 C36 1.364(15) . ?
C36 C39 1.513(16) . ?
C36 C37 1.370(15) . ?
C36 C39A 1.520(16) . ?
N2 C41 1.328(12) . ?
N2 C42 1.328(11) . ?
C39 C40 1.385(12) . ?
C39 C43 1.381(11) . ?
C40 H40 0.9300 . ?
C40 C41 1.373(12) . ?
C41 H41 0.9300 . ?
C42 H42 0.9300 . ?
C42 C43 1.384(11) . ?
C43 H43 0.9300 . ?
C37 H37 0.9300 . ?
C37 C38 1.361(16) . ?
C38 H38 0.9300 . ?
C44 H44 0.9300 . ?
C44 C45 1.363(16) . ?
C45 H45 0.9300 . ?
C45 C46 1.370(15) . ?
C46 C47 1.372(15) . ?
C46 C49 1.463(14) . ?
C47 H47 0.9300 . ?
C47 C48 1.362(18) . ?
C48 H48 0.9300 . ?
C49 C50 1.410(15) . ?
C49 C54 1.336(15) . ?
C50 H50 0.9300 . ?
C50 C51 1.364(15) . ?
C51 H51 0.9300 . ?
C51 C52 1.396(16) . ?
C52 C53 1.376(15) . ?
C52 C55 1.513(17) . ?
C53 H53 0.9300 . ?
C53 C54 1.430(15) . ?
C54 H54 0.9300 . ?
C55 C55 1.349(19) 5_556 ?
C55 C56 1.483(17) . ?
C56 C57 1.400(16) . ?
C56 C61 1.375(16) . ?
C57 H57 0.9300 . ?
C57 C58 1.421(15) . ?
C58 H58 0.9300 . ?
C58 C59 1.354(15) . ?
C59 C60 1.401(15) . ?
C59 C62 1.490(14) . ?
C60 H60 0.9300 . ?
C60 C61 1.382(15) . ?
C61 H61 0.9300 . ?
C62 C63 1.353(15) . ?
C62 C66 1.368(15) . ?
C63 H63 0.9300 . ?
C63 C64 1.316(17) . ?
C64 H64 0.9300 . ?
C65 H65 0.9300 . ?
C65 C66 1.357(16) . ?
C66 H66 0.9300 . ?
C2 H2 0.9800 . ?
C2 C3 1.542(13) . ?
C2 C6 1.555(13) . ?
C3 H3A 0.9700 . ?
C3 H3B 0.9700 . ?
C3 C4 1.543(12) . ?
C4 H4A 0.9700 . ?
C4 H4B 0.9700 . ?
C4 C5 1.544(13) . ?
C5 C6 1.552(13) . ?
C5 C9 1.541(13) . ?
C6 C7 1.533(12) . ?
C6 C8 1.547(12) . ?
C7 H7A 0.9600 . ?
C7 H7B 0.9600 . ?
C7 H7C 0.9600 . ?
C8 H8A 0.9600 . ?
C8 H8B 0.9600 . ?
C8 H8C 0.9600 . ?
C9 H9A 0.9600 . ?
C9 H9B 0.9600 . ?
C9 H9C 0.9600 . ?
C12 H12 0.9800 . ?
C12 C13 1.526(12) . ?
C12 C16 1.541(12) . ?
C13 H13A 0.9700 . ?
C13 H13B 0.9700 . ?
C13 C14 1.569(12) . ?
C14 H14A 0.9700 . ?
C14 H14B 0.9700 . ?
C14 C15 1.540(13) . ?
C15 C16 1.548(12) . ?
C15 C19 1.533(13) . ?
C16 C17 1.536(12) . ?
C16 C18 1.507(12) . ?
C17 H17A 0.9600 . ?
C17 H17B 0.9600 . ?
C17 H17C 0.9600 . ?
C18 H18A 0.9600 . ?
C18 H18B 0.9600 . ?
C18 H18C 0.9600 . ?
C19 H19A 0.9600 . ?
C19 H19B 0.9600 . ?
C19 H19C 0.9600 . ?
C2A H2A 0.9800 . ?
C2A C3A 1.532(18) . ?
C2A C6A 1.550(17) . ?
C3A H3AA 0.9700 . ?
C3A H3AB 0.9700 . ?
C3A C4A 1.547(17) . ?
C4A H4AA 0.9700 . ?
C4A H4AB 0.9700 . ?
C4A C5A 1.549(18) . ?
C5A C6A 1.556(17) . ?
C5A C9A 1.542(18) . ?
C6A C7A 1.535(17) . ?
C6A C8A 1.550(17) . ?
C7A H7AA 0.9600 . ?
C7A H7AB 0.9600 . ?
C7A H7AC 0.9600 . ?
C8A H8AA 0.9600 . ?
C8A H8AB 0.9600 . ?
C8A H8AC 0.9600 . ?
C9A H9AA 0.9600 . ?
C9A H9AB 0.9600 . ?
C9A H9AC 0.9600 . ?
C12A H12A 0.9800 . ?
C12A C13A 1.517(17) . ?
C12A C16A 1.534(17) . ?
C13A H13C 0.9700 . ?
C13A H13D 0.9700 . ?
C13A C14A 1.566(18) . ?
C14A H14C 0.9700 . ?
C14A H14D 0.9700 . ?
C14A C15A 1.539(18) . ?
C15A C16A 1.547(17) . ?
C15A C19A 1.543(19) . ?
C16A C17A 1.548(18) . ?
C16A C18A 1.506(17) . ?
C17A H17D 0.9599 . ?
C17A H17E 0.9601 . ?
C17A H17F 0.9599 . ?
C18A H18D 0.9600 . ?
C18A H18E 0.9600 . ?
C18A H18F 0.9600 . ?
C19A H19D 0.9599 . ?
C19A H19E 0.9601 . ?
C19A H19F 0.9599 . ?
N1A C21A 1.344(15) . ?
N1A C25A 1.315(15) . ?
C21A H21A 0.9300 . ?
C21A C22A 1.355(15) . ?
C22A H22A 0.9300 . ?
C22A C23A 1.401(15) . ?
C23A C24A 1.374(15) . ?
C24A H24A 0.9300 . ?
C24A C25A 1.395(14) . ?
C25A H25A 0.9300 . ?
N2A C41A 1.332(16) . ?
N2A C42A 1.335(15) . ?
C39A C40A 1.382(15) . ?
C39A C43A 1.375(14) . ?
C40A H40A 0.9300 . ?
C40A C41A 1.367(16) . ?
C41A H41A 0.9300 . ?
C42A H42A 0.9300 . ?
C42A C43A 1.376(15) . ?
C43A H43A 0.9300 . ?

loop_
_geom_torsion_atom_site_label_1
_geom_torsion_atom_site_label_2
_geom_torsion_atom_site_label_3
_geom_torsion_atom_site_label_4
_geom_torsion
_geom_torsion_site_symmetry_1
_geom_torsion_site_symmetry_2
_geom_torsion_site_symmetry_3
_geom_torsion_site_symmetry_4
_geom_torsion_publ_flag
Cd1 N1 C21 C22 170.0(6) . . . . ?
Cd1 N1 C25 C24 -170.2(6) . . . . ?
Cd1 O1 C1 O2 -5.1(14) . . . . ?
Cd1 O1 C1 C2 180.0(10) . . . . ?
Cd1 O1 C1 C5A -178.9(16) . . . . ?
Cd1 O2 C1 O1 4.8(13) . . . . ?
Cd1 O2 C1 C2 179.1(13) . . . . ?
Cd1 O2 C1 C5A 179.7(12) . . . . ?
Cd1 O5 C11 O6 -6.1(15) . . . . ?
Cd1 O5 C11 C12 180.0(11) . . . . ?
Cd1 O5 C11 C15A 179(2) . . . . ?
Cd1 O6 C11 O5 5.7(14) . . . . ?
Cd1 O6 C11 C12 179.7(11) . . . . ?
Cd1 O6 C11 C15A -178.3(17) . . . . ?
Cd1 N2 C41 C40 179.4(18) 1_545 . . . ?
Cd1 N2 C42 C43 178.7(19) 1_545 . . . ?
Cd1 N1A C21A C22A -165.5(7) . . . . ?
Cd1 N1A C25A C24A 165.1(8) . . . . ?
Cd1 N2A C41A C40A -165(2) 1_545 . . . ?
Cd1 N2A C42A C43A 168(2) 1_545 . . . ?
C26 C23 C24 C25 179.9(2) . . . . ?
C26 C27 C28 C29 1.5(17) . . . . ?
C26 C23A C24A C25A -179.9(2) . . . . ?
N1 C21 C22 C23 -0.1(3) . . . . ?
C21 N1 C25 C24 -0.1(3) . . . . ?
C21 C22 C23 C26 -179.9(2) . . . . ?
C21 C22 C23 C24 0.2(4) . . . . ?
C22 C23 C24 C25 -0.2(4) . . . . ?
C23 C26 C27 C28 -178.4(9) . . . . ?
C23 C26 C31 C30 174.8(10) . . . . ?
C23 C24 C25 N1 0.2(4) . . . . ?
C25 N1 C21 C22 0.1(2) . . . . ?
Cd2 O3 C10 O4 6.7(13) 6_665 . . . ?
Cd2 O3 C10 C5 -174.3(11) 6_665 . . . ?
Cd2 O3 C10 C2A -173.6(18) 6_665 . . . ?
Cd2 O4 C10 O3 -6.8(14) 6_665 . . . ?
Cd2 O4 C10 C5 174.2(12) 6_665 . . . ?
Cd2 O4 C10 C2A 173.4(13) 6_665 . . . ?
Cd2 O7 C20 O8 -5.1(13) . . . . ?
Cd2 O7 C20 C15 171.8(12) . . . . ?
Cd2 O7 C20 C12A 171(2) . . . . ?
Cd2 O8 C20 O7 5.0(13) . . . . ?
Cd2 O8 C20 C15 -172.2(11) . . . . ?
Cd2 O8 C20 C12A -170(3) . . . . ?
Cd2 N3 C44 C45 -177.6(10) . . . . ?
Cd2 N3 C48 C47 176.0(12) . . . . ?
Cd2 N4 C64 C63 176.0(13) 1_455 . . . ?
Cd2 N4 C65 C66 -176.2(9) 1_455 . . . ?
Cd2 C10 C2A C3A 180(100) 6_665 . . . ?
Cd2 C10 C2A C6A -55(7) 6_665 . . . ?
O1 C1 C2 C3 163.8(15) . . . . ?
O1 C1 C2 C6 -77.6(18) . . . . ?
O1 C1 C5A C4A 11(3) . . . . ?
O1 C1 C5A C6A -102(2) . . . . ?
O1 C1 C5A C9A 136(2) . . . . ?
O2 C1 C2 C3 -11(2) . . . . ?
O2 C1 C2 C6 107.7(16) . . . . ?
O2 C1 C5A C4A -163.1(17) . . . . ?
O2 C1 C5A C6A 83.5(18) . . . . ?
O2 C1 C5A C9A -39(2) . . . . ?
O3 C10 C5 C4 -170.8(14) . . . . ?
O3 C10 C5 C6 73.5(18) . . . . ?
O3 C10 C5 C9 -48(2) . . . . ?
O3 C10 C2A C3A -25(3) . . . . ?
O3 C10 C2A C6A 100(2) . . . . ?
O4 C10 C5 C4 8(2) . . . . ?
O4 C10 C5 C6 -107.6(16) . . . . ?
O4 C10 C5 C9 131.3(17) . . . . ?
O4 C10 C2A C3A 154(2) . . . . ?
O4 C10 C2A C6A -80(2) . . . . ?
O5 C11 C12 C13 156.8(15) . . . . ?
O5 C11 C12 C16 -70.5(19) . . . . ?
O5 C11 C15A C14A 14(4) . . . . ?
O5 C11 C15A C16A -130(4) . . . . ?
O5 C11 C15A C19A 120(3) . . . . ?
O6 C11 C12 C13 -17(2) . . . . ?
O6 C11 C12 C16 115.4(15) . . . . ?
O6 C11 C15A C14A -162(2) . . . . ?
O6 C11 C15A C16A 55(4) . . . . ?
O6 C11 C15A C19A -55(3) . . . . ?
O7 C20 C15 C14 13(2) . . . . ?
O7 C20 C15 C16 -106.6(17) . . . . ?
O7 C20 C15 C19 136.4(16) . . . . ?
O7 C20 C12A C13A 170(4) . . . . ?
O7 C20 C12A C16A -35(6) . . . . ?
O8 C20 C15 C14 -169.9(14) . . . . ?
O8 C20 C15 C16 70.4(18) . . . . ?
O8 C20 C15 C19 -47(2) . . . . ?
O8 C20 C12A C13A -15(5) . . . . ?
O8 C20 C12A C16A 140(4) . . . . ?
N3 C44 C45 C46 1(2) . . . . ?
N4 C65 C66 C62 -3(2) . . . . ?
C1 C2 C3 C4 138.3(17) . . . . ?
C1 C2 C6 C5 -156.1(14) . . . . ?
C1 C2 C6 C7 78.9(19) . . . . ?
C1 C2 C6 C8 -39(2) . . . . ?
C1 C5A C6A C2A 159(2) . . . . ?
C1 C5A C6A C7A -81(2) . . . . ?
C1 C5A C6A C8A 41(3) . . . . ?
C10 C5 C6 C2 163.4(14) . . . . ?
C10 C5 C6 C7 -77(2) . . . . ?
C10 C5 C6 C8 46.1(19) . . . . ?
C10 C2A C3A C4A 134(3) . . . . ?
C10 C2A C6A C5A -157(2) . . . . ?
C10 C2A C6A C7A 78(3) . . . . ?
C10 C2A C6A C8A -40(3) . . . . ?
C11 C12 C13 C14 140.6(15) . . . . ?
C11 C12 C16 C15 -160.6(14) . . . . ?
C11 C12 C16 C17 67.0(19) . . . . ?
C11 C12 C16 C18 -42.7(18) . . . . ?
C11 C15A C16A C12A 121(5) . . . . ?
C11 C15A C16A C17A -110(5) . . . . ?
C11 C15A C16A C18A 1(5) . . . . ?
C20 C15 C16 C12 159.1(15) . . . . ?
C20 C15 C16 C17 -71.7(19) . . . . ?
C20 C15 C16 C18 40.4(19) . . . . ?
C20 C12A C13A C14A 158(5) . . . . ?
C20 C12A C16A C15A -135(6) . . . . ?
C20 C12A C16A C17A 93(6) . . . . ?
C20 C12A C16A C18A -15(6) . . . . ?
C27 C26 C23 C22 20.5(10) . . . . ?
C27 C26 C23 C24 -159.6(10) . . . . ?
C27 C26 C31 C30 -3.2(17) . . . . ?
C27 C26 C23A C22A -20.4(11) . . . . ?
C27 C26 C23A C24A 159.6(11) . . . . ?
C27 C28 C29 C30 0.7(16) . . . . ?
C27 C28 C29 C32 -175.4(11) . . . . ?
C28 C29 C30 C31 -4.2(18) . . . . ?
C28 C29 C32 C32 -132.0(16) . . . 6 ?
C28 C29 C32 C33 46.4(14) . . . . ?
C29 C30 C31 C26 5.6(19) . . . . ?
C29 C32 C33 C34 48.3(14) . . . . ?
C29 C32 C33 C38 -128.9(12) . . . . ?
C30 C29 C32 C32 52(2) . . . 6 ?
C30 C29 C32 C33 -129.4(12) . . . . ?
C31 C26 C23 C22 -157.6(11) . . . . ?
C31 C26 C23 C24 22.3(11) . . . . ?
C31 C26 C27 C28 -0.2(16) . . . . ?
C31 C26 C23A C22A 153.7(12) . . . . ?
C31 C26 C23A C24A -26.3(12) . . . . ?
C32 C29 C30 C31 171.5(12) . . . . ?
C32 C32 C33 C34 -133.4(16) 6 . . . ?
C32 C32 C33 C38 49(2) 6 . . . ?
C32 C33 C34 C35 -174.9(11) . . . . ?
C32 C33 C38 C37 173.3(12) . . . . ?
C33 C34 C35 C36 0.3(17) . . . . ?
C34 C33 C38 C37 -4.0(18) . . . . ?
C34 C35 C36 C39 -178.2(9) . . . . ?
C34 C35 C36 C37 -1.9(16) . . . . ?
C34 C35 C36 C39A 176.1(9) . . . . ?
C35 C36 C39 C40 26.2(15) . . . . ?
C35 C36 C39 C43 -167.2(16) . . . . ?
C35 C36 C37 C38 0.6(18) . . . . ?
C35 C36 C39A C40A -20.9(18) . . . . ?
C35 C36 C39A C43A 163.0(18) . . . . ?
C36 C39 C40 C41 -174.7(16) . . . . ?
C36 C39 C43 C42 173.4(16) . . . . ?
C36 C37 C38 C33 2.4(19) . . . . ?
C36 C39A C40A C41A -178.9(19) . . . . ?
C36 C39A C43A C42A -176.0(18) . . . . ?
N2 C42 C43 C39 14(4) . . . . ?
C39 C36 C37 C38 176.7(10) . . . . ?
C39 C40 C41 N2 -12(4) . . . . ?
C40 C39 C43 C42 -20(3) . . . . ?
C41 N2 C42 C43 -7(4) . . . . ?
C42 N2 C41 C40 6(4) . . . . ?
C43 C39 C40 C41 18(3) . . . . ?
C37 C36 C39 C40 -149.9(16) . . . . ?
C37 C36 C39 C43 16.7(17) . . . . ?
C37 C36 C39A C40A 157.1(18) . . . . ?
C37 C36 C39A C43A -19.0(19) . . . . ?
C38 C33 C34 C35 2.6(16) . . . . ?
C44 N3 C48 C47 -4(2) . . . . ?
C44 C45 C46 C47 -3.4(19) . . . . ?
C44 C45 C46 C49 175.0(11) . . . . ?
C45 C46 C47 C48 2(2) . . . . ?
C45 C46 C49 C50 25.8(18) . . . . ?
C45 C46 C49 C54 -151.4(12) . . . . ?
C46 C47 C48 N3 2(3) . . . . ?
C46 C49 C50 C51 -179.8(11) . . . . ?
C46 C49 C54 C53 -177.1(11) . . . . ?
C47 C46 C49 C50 -155.9(13) . . . . ?
C47 C46 C49 C54 27.0(18) . . . . ?
C48 N3 C44 C45 3(2) . . . . ?
C49 C46 C47 C48 -176.5(13) . . . . ?
C49 C50 C51 C52 -2(2) . . . . ?
C50 C49 C54 C53 5.6(18) . . . . ?
C50 C51 C52 C53 3.2(19) . . . . ?
C50 C51 C52 C55 -170.8(12) . . . . ?
C51 C52 C53 C54 -0.3(17) . . . . ?
C51 C52 C55 C55 -56(3) . . . 5_556 ?
C51 C52 C55 C56 122.8(14) . . . . ?
C52 C53 C54 C49 -4.3(18) . . . . ?
C52 C55 C56 C57 -53.4(17) . . . . ?
C52 C55 C56 C61 123.4(14) . . . . ?
C53 C52 C55 C55 130(2) . . . 5_556 ?
C53 C52 C55 C56 -51.4(17) . . . . ?
C54 C49 C50 C51 -2.4(19) . . . . ?
C55 C52 C53 C54 174.1(11) . . . . ?
C55 C55 C56 C57 125(2) 5_556 . . . ?
C55 C55 C56 C61 -58(3) 5_556 . . . ?
C55 C56 C57 C58 175.4(11) . . . . ?
C55 C56 C61 C60 -172.7(12) . . . . ?
C56 C57 C58 C59 -3.7(18) . . . . ?
C57 C56 C61 C60 3.9(19) . . . . ?
C57 C58 C59 C60 6.2(18) . . . . ?
C57 C58 C59 C62 -176.9(10) . . . . ?
C58 C59 C60 C61 -3.7(18) . . . . ?
C58 C59 C62 C63 27.9(18) . . . . ?
C58 C59 C62 C66 -150.0(12) . . . . ?
C59 C60 C61 C56 -1(2) . . . . ?
C59 C62 C63 C64 -176.8(14) . . . . ?
C59 C62 C66 C65 176.8(11) . . . . ?
C60 C59 C62 C63 -155.3(14) . . . . ?
C60 C59 C62 C66 26.9(17) . . . . ?
C61 C56 C57 C58 -1.5(17) . . . . ?
C62 C59 C60 C61 179.4(11) . . . . ?
C62 C63 C64 N4 3(3) . . . . ?
C63 C62 C66 C65 -1.2(19) . . . . ?
C64 N4 C65 C66 6.7(18) . . . . ?
C65 N4 C64 C63 -7(2) . . . . ?
C66 C62 C63 C64 1(2) . . . . ?
C2 C3 C4 C5 9(2) . . . . ?
C3 C2 C6 C5 -35.7(18) . . . . ?
C3 C2 C6 C7 -160.8(16) . . . . ?
C3 C2 C6 C8 81(2) . . . . ?
C3 C4 C5 C10 -151.1(17) . . . . ?
C3 C4 C5 C6 -31(2) . . . . ?
C3 C4 C5 C9 85(2) . . . . ?
C4 C5 C6 C2 40.1(16) . . . . ?
C4 C5 C6 C7 159.5(15) . . . . ?
C4 C5 C6 C8 -77.2(18) . . . . ?
C6 C2 C3 C4 17(2) . . . . ?
C9 C5 C6 C2 -75.7(18) . . . . ?
C9 C5 C6 C7 44(2) . . . . ?
C9 C5 C6 C8 167.0(18) . . . . ?
C12 C13 C14 C15 12(2) . . . . ?
C13 C12 C16 C15 -26.9(17) . . . . ?
C13 C12 C16 C17 -159.3(16) . . . . ?
C13 C12 C16 C18 91.0(18) . . . . ?
C13 C14 C15 C20 -154.3(15) . . . . ?
C13 C14 C15 C16 -28.5(19) . . . . ?
C13 C14 C15 C19 78.5(19) . . . . ?
C14 C15 C16 C12 31.1(14) . . . . ?
C14 C15 C16 C17 160.3(15) . . . . ?
C14 C15 C16 C18 -87.6(16) . . . . ?
C16 C12 C13 C14 10(2) . . . . ?
C19 C15 C16 C12 -77.9(16) . . . . ?
C19 C15 C16 C17 51.3(19) . . . . ?
C19 C15 C16 C18 163.4(15) . . . . ?
C2A C3A C4A C5A 19(4) . . . . ?
C3A C2A C6A C5A -28(3) . . . . ?
C3A C2A C6A C7A -153(3) . . . . ?
C3A C2A C6A C8A 89(3) . . . . ?
C3A C4A C5A C1 -154(3) . . . . ?
C3A C4A C5A C6A -36(3) . . . . ?
C3A C4A C5A C9A 80(3) . . . . ?
C4A C5A C6A C2A 38(2) . . . . ?
C4A C5A C6A C7A 158(2) . . . . ?
C4A C5A C6A C8A -79(2) . . . . ?
C6A C2A C3A C4A 6(4) . . . . ?
C9A C5A C6A C2A -77(2) . . . . ?
C9A C5A C6A C7A 43(3) . . . . ?
C9A C5A C6A C8A 165(3) . . . . ?
C12A C13A C14A C15A -15(6) . . . . ?
C13A C12A C16A C15A 18(5) . . . . ?
C13A C12A C16A C17A -114(5) . . . . ?
C13A C12A C16A C18A 137(5) . . . . ?
C13A C14A C15A C11 -130(5) . . . . ?
C13A C14A C15A C16A 26(5) . . . . ?
C13A C14A C15A C19A 132(5) . . . . ?
C14A C15A C16A C12A -25(3) . . . . ?
C14A C15A C16A C17A 105(3) . . . . ?
C14A C15A C16A C18A -144(3) . . . . ?
C16A C12A C13A C14A -2(6) . . . . ?
C19A C15A C16A C12A -133(3) . . . . ?
C19A C15A C16A C17A -4(4) . . . . ?
C19A C15A C16A C18A 107(3) . . . . ?
N1A C21A C22A C23A 0.0(3) . . . . ?
C21A N1A C25A C24A 0.1(3) . . . . ?
C21A C22A C23A C26 180.0(2) . . . . ?
C21A C22A C23A C24A -0.1(4) . . . . ?
C22A C23A C24A C25A 0.1(4) . . . . ?
C23A C26 C27 C28 174.0(9) . . . . ?
C23A C26 C31 C30 -177.5(10) . . . . ?
C23A C24A C25A N1A -0.2(4) . . . . ?
C25A N1A C21A C22A 0.0(2) . . . . ?
N2A C42A C43A C39A -9(4) . . . . ?
C39A C36 C37 C38 -177.4(10) . . . . ?
C39A C40A C41A N2A -2(4) . . . . ?
C40A C39A C43A C42A 8(3) . . . . ?
C41A N2A C42A C43A 4(4) . . . . ?
C42A N2A C41A C40A 2(5) . . . . ?
C43A C39A C40A C41A -3(3) . . . . ?

loop_
_twin_individual_id
_twin_individual_mass_fraction_refined
1 0.85(6)
2 0.15(6)

loop_
_smtbx_masks_void_nr
_smtbx_masks_void_average_x
_smtbx_masks_void_average_y
_smtbx_masks_void_average_z
_smtbx_masks_void_volume
_smtbx_masks_void_count_electrons
_smtbx_masks_void_content
1 -0.093 0.000 0.167 1186.5 360.0 '36 H2O'
2 -0.076 -0.076 0.500 1186.5 360.0 '36 H2O'
3 0.000 -0.299 0.833 1186.5 360.0 '36 H2O'
